data_7711492
loop_
_publ_author_name
'Liu, Xiaodong'
'Zhao, Chen'
'Wu, Jinjiang'
'Zhu, Zhenhua'
'Tang, Jinkui'

_publ_section_title
;
 Air-stable chiral double-decker Dy(III) macrocycle with fluoride ion as
 sole axial ligand
;
_journal_name_full 'Dalton Transactions'
_journal_paper_doi 10.1039/D2DT02902B
_journal_year 2022
_chemical_absolute_configuration ad
_chemical_formula_moiety 'C84 H68 Dy2 F4 N12, 3(C H2 Cl2), 2(C24 H20 B)'
_chemical_formula_sum 'C135 H114 B2 Cl6 Dy2 F4 N12'
_chemical_formula_weight 2539.70
_space_group_crystal_system orthorhombic
_space_group_IT_number 19
_space_group_name_Hall 'P 2ac 2ab'
_space_group_name_H-M_alt 'P 21 21 21'
_atom_sites_solution_hydrogens geom
_atom_sites_solution_primary iterative
_audit_creation_date 2022-09-30
_audit_creation_method
;
Olex2 1.3
(compiled 2020.11.12 svn.r5f609507 for OlexSys, GUI svn.r6408)
;
_audit_update_record
;
2022-10-01 deposited with the CCDC.	2022-10-14 downloaded from the CCDC.
;
_cell_angle_alpha 90
_cell_angle_beta 90
_cell_angle_gamma 90
_cell_formula_units_Z 4
_cell_length_a 17.2406(6)
_cell_length_b 25.9357(10)
_cell_length_c 27.5500(12)
_cell_measurement_reflns_used 9970
_cell_measurement_temperature 180.0
_cell_measurement_theta_max 24.907
_cell_measurement_theta_min 2.475
_cell_volume 12318.9(8)
_computing_cell_refinement 'SAINT V8.40A (Bruker, 2019)'
_computing_data_reduction 'SAINT V8.40A (Bruker, 2019)'
_computing_molecular_graphics 'Olex2 1.3 (Dolomanov et al., 2009)'
_computing_publication_material 'Olex2 1.3 (Dolomanov et al., 2009)'
_computing_structure_refinement 'SHELXL 2018/3 (Sheldrick, 2015)'
_computing_structure_solution 'olex2.solve 1.3 (Bourhis et al., 2015)'
_diffrn_ambient_temperature 180.0
_diffrn_measured_fraction_theta_full 0.998
_diffrn_measured_fraction_theta_max 0.998
_diffrn_measurement_device_type 'CCD area detector'
_diffrn_measurement_method 'phi and omega scans'
_diffrn_radiation_monochromator graphite
_diffrn_radiation_type MoK\a
_diffrn_radiation_wavelength 0.71073
_diffrn_reflns_av_R_equivalents 0.0935
_diffrn_reflns_av_unetI/netI 0.0869
_diffrn_reflns_Laue_measured_fraction_full 0.998
_diffrn_reflns_Laue_measured_fraction_max 0.998
_diffrn_reflns_limit_h_max 19
_diffrn_reflns_limit_h_min -20
_diffrn_reflns_limit_k_max 30
_diffrn_reflns_limit_k_min -30
_diffrn_reflns_limit_l_max 32
_diffrn_reflns_limit_l_min -32
_diffrn_reflns_number 80204
_diffrn_reflns_point_group_measured_fraction_full 0.998
_diffrn_reflns_point_group_measured_fraction_max 0.998
_diffrn_reflns_theta_full 25.032
_diffrn_reflns_theta_max 25.032
_diffrn_reflns_theta_min 1.965
_diffrn_source_current 1.4
_diffrn_source_power 0.07
_diffrn_source_voltage 50.0
_exptl_absorpt_coefficient_mu 1.394
_exptl_absorpt_correction_T_max 0.7452
_exptl_absorpt_correction_T_min 0.6428
_exptl_absorpt_correction_type multi-scan
_exptl_absorpt_process_details
;
SADABS-2016/2 (Bruker,2016/2) was used for absorption correction.
wR2(int) was 0.0868 before and 0.0807 after correction.
The Ratio of minimum to maximum transmission is 0.8626.
The \l/2 correction factor is Not present.
;
_exptl_crystal_colour colourless
_exptl_crystal_colour_primary colourless
_exptl_crystal_density_diffrn 1.369
_exptl_crystal_description block
_exptl_crystal_F_000 5152
_exptl_crystal_size_max 0.05
_exptl_crystal_size_mid 0.04
_exptl_crystal_size_min 0.02
_refine_diff_density_max 1.229
_refine_diff_density_min -1.530
_refine_diff_density_rms 0.103
_refine_ls_abs_structure_details
;
 Flack x determined using 6278 quotients [(I+)-(I-)]/[(I+)+(I-)]
 (Parsons, Flack and Wagner, Acta Cryst. B69 (2013) 249-259).
;
_refine_ls_abs_structure_Flack 0.001(6)
_refine_ls_extinction_method none
_refine_ls_goodness_of_fit_ref 1.057
_refine_ls_hydrogen_treatment constr
_refine_ls_matrix_type full
_refine_ls_number_parameters 1460
_refine_ls_number_reflns 21727
_refine_ls_number_restraints 26
_refine_ls_restrained_S_all 1.058
_refine_ls_R_factor_all 0.0782
_refine_ls_R_factor_gt 0.0500
_refine_ls_shift/su_max 0.002
_refine_ls_shift/su_mean 0.000
_refine_ls_structure_factor_coef Fsqd
_refine_ls_weighting_details 'w=1/[\s^2^(Fo^2^)+(0.0492P)^2^+4.6705P] where P=(Fo^2^+2Fc^2^)/3'
_refine_ls_weighting_scheme calc
_refine_ls_wR_factor_gt 0.1071
_refine_ls_wR_factor_ref 0.1244
_reflns_Friedel_coverage 0.849
_reflns_Friedel_fraction_full 0.998
_reflns_Friedel_fraction_max 0.998
_reflns_number_gt 16908
_reflns_number_total 21727
_reflns_threshold_expression 'I > 2\s(I)'
_cod_data_source_file d2dt02902b2.cif
_cod_data_source_block 1_CCDC1
_cod_database_code 7711492
_shelx_shelxl_version_number 2018/3
_shelx_space_group_comment
;
The symmetry employed for this shelxl refinement is uniquely defined
by the following loop, which should always be used as a source of
symmetry information in preference to the above space-group names.
They are only intended as comments.
;
_olex2_refinement_description
;
1. Fixed Uiso
 At 1.2 times of:
  All C(H) groups, All C(H,H) groups, All C(H,H,H,H) groups
2. Restrained distances
 Cl10-C7
 1.77 with sigma of 0.02
 Cl6-C7
 1.78 with sigma of 0.02
 Cl6-C7 = Cl10-C7
 1.771 with sigma of 0.01
 Cl6-Cl10
 2.916 with sigma of 0.03
 Cl6-Cl10
 2.92 with sigma of 0.04
 Cl10-C7 \\sim Cl-C7
 with sigma of 0.02
3. Uiso/Uaniso restraints and constraints
Cl6 \\sim Cl10 \\sim C7: within 2A with sigma of 0.04 and sigma for terminal
atoms of 0.08 within 2A
4. Rigid body (RIGU) restrains
 Cl6, Cl10, C7
 with sigma for 1-2 distances of 0.004 and sigma for 1-3 distances of 0.004
5. Others
 Sof(H45)=Sof(H47)=Sof(Cl)=1-FVAR(1)
 Sof(Cl10)=Sof(H43)=Sof(H44)=FVAR(1)
6.a Ternary CH refined with riding coordinates:
 C1(H1), C6(H6), C11(H11), C15(H15), C18(H18), C21(H21), C23(H23), C40(H40)
6.b Secondary CH2 refined with riding coordinates:
 C121(H26,H27), C137(H36,H37), C7(H43,H44), C7(H45,H47)
6.c Aromatic/amide H refined with riding coordinates:
 C2(H2), C134(H134), C135(H135), C10(H10), C14(H14), C19(H19), C24(H24),
 C25(H25), C28(H28), C29(H29), C31(H31), C32(H32), C33(H33), C34(H34), C35(H35),
  C36(H), C37(HA), C38(H38), C39(H39), C41(H41), C42(H42), C45(HB), C46(H46),
 C49(H49), C50(H50), C51(H51), C52(H52), C53(H53), C54(HC), C55(HD), C56(H56),
 C57(H57), C58(H58), C59(H59), C60(H60), C61(H61), C62(HE), C63(HF), C64(H64),
 C65(H65), C66(H66), C67(HG), C68(HH), C69(H69), C70(H70), C71(H71), C72(HI),
 C74(H74), C76(HJ), C77(HK), C78(H78), C79(HL), C80(H80), C82(H82), C83(H83),
 C84(HM), C85(HN), C86(HO), C87(HP), C88(H88), C89(HQ), C90(HR), C92(HS),
 C93(HT), C94(HU), C96(H96), C97(H97), C98(H98), C99(HV), C100(HW), C101(H101),
 C102(HX), C103(HY), C104(HZ), C105(H3), C106(H4), C107(H107), C108(H5),
 C109(H109), C110(H7), C111(H8), C112(H112), C113(H9), C114(H114), C115(H12),
 C116(H13), C117(H16), C118(H17), C119(H20), C120(H22), C122(H30), C123(H123),
 C125(H125), C126(H126), C127(H127), C128(H128), C129(H129), C130(H130),
 C131(H131), C132(H132)
;
_smtbx_masks_special_details
;
A solvent mask was calculated and 300 electrons were 
found in a volume of 1216\%A^3^ in 1 void per unit cell. 
This is consistent with the presence of 
1[CH2Cl2] and 2[H2O] per Asymmetric Unit 
which account for 208 electrons 
per unit cell.
;
_smtbx_masks_void_probe_radius 1.2
_smtbx_masks_void_truncation_radius 1.2
_olex2_submission_special_instructions 'No special instructions were received'

loop_
_space_group_symop_operation_xyz
'x, y, z'
'-x+1/2, -y, z+1/2'
'-x, y+1/2, -z+1/2'
'x+1/2, -y+1/2, -z'

loop_
_atom_site_label
_atom_site_type_symbol
_atom_site_fract_x
_atom_site_fract_y
_atom_site_fract_z
_atom_site_U_iso_or_equiv
_atom_site_adp_type
_atom_site_occupancy
_atom_site_site_symmetry_order
_atom_site_calc_flag
_atom_site_refinement_flags_posn
_atom_site_refinement_flags_adp
_atom_site_refinement_flags_occupancy
_atom_site_disorder_assembly
_atom_site_disorder_group
F3 F 0.3052(3) 0.7384(2) 0.2507(3) 0.0354(17) Uani 1 1 d . . . . .
Dy1 Dy 0.37225(3) 0.66354(2) 0.25878(2) 0.02780(12) Uani 1 1 d . . . . .
F2 F 0.4473(3) 0.7328(2) 0.2406(2) 0.0340(16) Uani 1 1 d . . . . .
Dy2 Dy 0.37867(3) 0.80739(2) 0.23140(2) 0.02725(12) Uani 1 1 d . . . . .
F1 F 0.3663(4) 0.5839(2) 0.2725(2) 0.0478(16) Uani 1 1 d . . . . .
F4 F 0.3875(3) 0.8934(3) 0.2183(2) 0.0422(16) Uani 1 1 d . . . . .
Cl1 Cl 0.2024(3) 0.3505(3) 0.3083(3) 0.138(3) Uani 1 1 d . . . . .
Cl9 Cl 0.1927(3) 0.3700(3) 0.4103(3) 0.142(3) Uani 1 1 d . . . . .
N5 N 0.5117(5) 0.6349(4) 0.2218(3) 0.034(2) Uani 1 1 d . . . . .
N8 N 0.2348(5) 0.8245(3) 0.2016(3) 0.031(2) Uani 1 1 d . . . . .
C1 C 0.4971(6) 0.8050(5) 0.3383(4) 0.032(3) Uani 1 1 d . . . . .
H1 H 0.501118 0.766736 0.334465 0.038 Uiso 1 1 calc R U . . .
N3 N 0.3570(5) 0.6831(3) 0.3526(3) 0.030(2) Uani 1 1 d . . . . .
N7 N 0.3377(5) 0.7860(4) 0.1402(3) 0.034(2) Uani 1 1 d . . . . .
N10 N 0.4194(5) 0.8208(3) 0.3222(3) 0.032(2) Uani 1 1 d . . . . .
N12 N 0.4789(5) 0.8210(4) 0.1602(4) 0.037(2) Uani 1 1 d . . . . .
N2 N 0.2319(5) 0.6585(3) 0.3007(3) 0.029(2) Uani 1 1 d . . . . .
N4 N 0.4887(5) 0.6432(4) 0.3191(3) 0.033(2) Uani 1 1 d . . . . .
N11 N 0.5268(4) 0.8274(3) 0.2538(3) 0.035(2) Uani 1 1 d . . . . .
N9 N 0.2800(5) 0.8523(3) 0.2906(3) 0.032(2) Uani 1 1 d . . . . .
N6 N 0.3901(5) 0.6468(3) 0.1645(3) 0.030(2) Uani 1 1 d . . . . .
N1 N 0.2539(5) 0.6286(4) 0.2077(3) 0.031(2) Uani 1 1 d . . . . .
C2 C 0.3384(6) 0.6230(4) 0.1404(4) 0.035(3) Uani 1 1 d . . . . .
H2 H 0.348646 0.612798 0.107875 0.042 Uiso 1 1 calc R U . . .
C3 C 0.1842(6) 0.6205(4) 0.2278(4) 0.031(2) Uani 1 1 d . . . . .
C4 C 0.5193(6) 0.8186(5) 0.3910(4) 0.038(3) Uani 1 1 d . . . . .
C5 C 0.2637(6) 0.6112(4) 0.1624(4) 0.029(2) Uani 1 1 d . . . . .
C6 C 0.5571(6) 0.8303(5) 0.3037(4) 0.034(3) Uani 1 1 d . . . . .
H6 H 0.562577 0.867406 0.312787 0.041 Uiso 1 1 calc R U . . .
C134 C 0.5656(6) 0.6204(5) 0.2504(4) 0.040(3) Uani 1 1 d . . . . .
H134 H 0.614195 0.609947 0.237480 0.047 Uiso 1 1 calc R U . . .
C8 C 0.2128(6) 0.8707(4) 0.2745(4) 0.035(3) Uani 1 1 d . . . . .
C135 C 0.5740(6) 0.8402(5) 0.2210(4) 0.042(3) Uani 1 1 d . . . . .
H135 H 0.625497 0.849807 0.229195 0.050 Uiso 1 1 calc R U . . .
C10 C 0.1063(7) 0.7474(5) 0.1934(5) 0.048(3) Uani 1 1 d . . . . .
H10 H 0.147314 0.735589 0.213637 0.057 Uiso 1 1 calc R U . . .
C11 C 0.4644(6) 0.6592(5) 0.1404(4) 0.031(2) Uani 1 1 d . . . . .
H11 H 0.472071 0.697166 0.144399 0.037 Uiso 1 1 calc R U . . .
C12 C 0.6067(6) 0.6575(5) 0.1575(4) 0.042(3) Uani 1 1 d . . . . .
C13 C 0.5487(6) 0.8402(5) 0.1696(4) 0.037(3) Uani 1 1 d . . . . .
C14 C 0.5992(7) 0.8586(5) 0.1330(5) 0.049(3) Uani 1 1 d . . . . .
H14 H 0.648667 0.872381 0.141009 0.059 Uiso 1 1 calc R U . . .
C15 C 0.2569(6) 0.7671(5) 0.1319(4) 0.033(3) Uani 1 1 d . . . . .
H15 H 0.250710 0.734535 0.150835 0.040 Uiso 1 1 calc R U . . .
C16 C 0.4735(6) 0.6482(5) 0.0869(4) 0.034(3) Uani 1 1 d . . . . .
C17 C 0.1417(6) 0.7042(4) 0.3563(4) 0.036(3) Uani 1 1 d . . . . .
C18 C 0.2027(6) 0.8073(4) 0.1546(4) 0.031(2) Uani 1 1 d . . . . .
H18 H 0.200060 0.837787 0.132435 0.037 Uiso 1 1 calc R U . . .
C19 C 0.3750(7) 0.8452(4) 0.3520(3) 0.037(3) Uani 1 1 d . . . . .
H19 H 0.391855 0.851115 0.384373 0.045 Uiso 1 1 calc R U . . .
C20 C 0.3000(6) 0.8636(4) 0.3368(4) 0.033(3) Uani 1 1 d . . . . .
C21 C 0.5300(6) 0.6330(5) 0.1695(4) 0.037(3) Uani 1 1 d . . . . .
H21 H 0.532391 0.595999 0.159546 0.045 Uiso 1 1 calc R U . . .
C22 C 0.1209(7) 0.7848(4) 0.1597(4) 0.036(2) Uani 1 1 d . . . . .
C23 C 0.2146(6) 0.6749(5) 0.3512(4) 0.037(3) Uani 1 1 d . . . . .
H23 H 0.210504 0.643200 0.371776 0.044 Uiso 1 1 calc R U . . .
C24 C 0.4065(6) 0.6655(5) 0.3841(4) 0.038(3) Uani 1 1 d . . . . .
H24 H 0.395389 0.667489 0.417814 0.046 Uiso 1 1 calc R U . . .
C25 C 0.0344(8) 0.7269(5) 0.1986(6) 0.058(4) Uani 1 1 d . . . . .
H25 H 0.025780 0.700833 0.222279 0.070 Uiso 1 1 calc R U . . .
C26 C -0.0088(6) 0.4622(5) 0.2705(5) 0.039(3) Uani 1 1 d . . . . .
C27 C 0.5534(7) 0.6199(5) 0.3026(4) 0.041(3) Uani 1 1 d . . . . .
C28 C 0.1908(6) 0.8546(4) 0.2254(4) 0.036(3) Uani 1 1 d . . . . .
H28 H 0.143823 0.866605 0.211363 0.043 Uiso 1 1 calc R U . . .
C29 C 0.1222(8) 0.5954(4) 0.2042(4) 0.042(3) Uani 1 1 d . . . . .
H29 H 0.073122 0.591349 0.219469 0.051 Uiso 1 1 calc R U . . .
C30 C 0.2345(7) 0.7552(5) 0.0795(4) 0.039(3) Uani 1 1 d . . . . .
C31 C 0.1306(8) 0.7516(5) 0.3330(4) 0.046(3) Uani 1 1 d . . . . .
H31 H 0.170514 0.764788 0.312622 0.055 Uiso 1 1 calc R U . . .
C32 C 0.1761(6) 0.6381(5) 0.2773(4) 0.038(3) Uani 1 1 d . . . . .
H32 H 0.127307 0.634326 0.292938 0.046 Uiso 1 1 calc R U . . .
C33 C 0.0806(7) 0.6844(5) 0.3854(4) 0.045(3) Uani 1 1 d . . . . .
H33 H 0.085109 0.651782 0.400766 0.054 Uiso 1 1 calc R U . . .
C34 C 0.0039(8) 0.7598(6) 0.3675(6) 0.057(4) Uani 1 1 d . . . . .
H34 H -0.043525 0.778141 0.370831 0.069 Uiso 1 1 calc R U . . .
C35 C 0.1840(7) 0.9112(5) 0.3503(5) 0.052(4) Uani 1 1 d . . . . .
H35 H 0.150927 0.931109 0.370488 0.062 Uiso 1 1 calc R U . . .
C36 C -0.1183(7) 0.5583(4) 0.2486(4) 0.045(3) Uani 1 1 d . . . . .
H H -0.131020 0.526227 0.233973 0.054 Uiso 1 1 calc R U . . .
C37 C -0.0471(7) 0.6067(5) 0.3041(5) 0.044(3) Uani 1 1 d . . . . .
HA H -0.009865 0.609141 0.329489 0.052 Uiso 1 1 calc R U . . .
C38 C 0.4776(7) 0.6895(6) 0.0547(4) 0.050(3) Uani 1 1 d . . . . .
H38 H 0.475627 0.723987 0.066301 0.061 Uiso 1 1 calc R U . . .
C39 C 0.1358(7) 0.5767(4) 0.1575(4) 0.038(3) Uani 1 1 d . . . . .
H39 H 0.096471 0.558337 0.140733 0.046 Uiso 1 1 calc R U . . .
C40 C 0.2842(6) 0.7072(4) 0.3700(4) 0.033(3) Uani 1 1 d . . . . .
H40 H 0.280581 0.742091 0.354683 0.040 Uiso 1 1 calc R U . . .
C41 C 0.0137(7) 0.7142(6) 0.3907(5) 0.058(4) Uani 1 1 d . . . . .
H41 H -0.026448 0.702038 0.411362 0.070 Uiso 1 1 calc R U . . .
C42 C 0.2639(7) 0.6736(5) 0.4568(4) 0.048(3) Uani 1 1 d . . . . .
H42 H 0.258286 0.639528 0.444712 0.058 Uiso 1 1 calc R U . . .
C43 C 0.4568(7) 0.8187(4) 0.1141(4) 0.037(3) Uani 1 1 d . . . . .
C44 C -0.0660(6) 0.5579(5) 0.2875(4) 0.037(3) Uani 1 1 d . . . . .
C45 C 0.0120(7) 0.4749(5) 0.2232(6) 0.053(4) Uani 1 1 d . . . . .
HB H 0.006276 0.509598 0.212749 0.064 Uiso 1 1 calc R U . . .
C46 C 0.4769(8) 0.5975(5) 0.0699(5) 0.051(3) Uani 1 1 d . . . . .
H46 H 0.475927 0.569021 0.091591 0.061 Uiso 1 1 calc R U . . .
C47 C 0.4782(6) 0.6431(5) 0.3676(4) 0.038(3) Uani 1 1 d . . . . .
C48 C 0.4830(7) 0.4655(5) 0.5476(5) 0.045(3) Uani 1 1 d . . . . .
C49 C 0.6094(7) 0.5974(5) 0.3329(5) 0.056(4) Uani 1 1 d . . . . .
H49 H 0.655134 0.582299 0.319969 0.067 Uiso 1 1 calc R U . . .
C50 C 0.6212(9) 0.7074(5) 0.1707(5) 0.058(3) Uani 1 1 d . . . . .
H50 H 0.582326 0.726413 0.187409 0.069 Uiso 1 1 calc R U . . .
C51 C 0.2203(8) 0.7937(5) 0.0457(5) 0.053(4) Uani 1 1 d . . . . .
H51 H 0.222833 0.828830 0.055180 0.064 Uiso 1 1 calc R U . . .
C52 C 0.2056(7) 0.5850(5) 0.1362(4) 0.041(3) Uani 1 1 d . . . . .
H52 H 0.215192 0.573268 0.104105 0.050 Uiso 1 1 calc R U . . .
C53 C 0.5953(8) 0.5981(5) 0.3830(5) 0.056(4) Uani 1 1 d . . . . .
H53 H 0.631338 0.582820 0.404742 0.067 Uiso 1 1 calc R U . . .
C54 C 0.0021(6) 0.4103(5) 0.2825(5) 0.050(3) Uani 1 1 d . . . . .
HC H -0.010505 0.399570 0.314522 0.060 Uiso 1 1 calc R U . . .
C55 C 0.1181(8) 0.5190(5) 0.3228(5) 0.054(3) Uani 1 1 d . . . . .
HD H 0.121503 0.511758 0.289053 0.065 Uiso 1 1 calc R U . . .
C56 C 0.5356(7) 0.8683(5) 0.4045(5) 0.048(3) Uani 1 1 d . . . . .
H56 H 0.535291 0.894949 0.380871 0.058 Uiso 1 1 calc R U . . .
C57 C -0.0274(8) 0.7437(6) 0.1694(6) 0.059(4) Uani 1 1 d . . . . .
H57 H -0.077925 0.729623 0.173008 0.071 Uiso 1 1 calc R U . . .
C58 C 0.5291(7) 0.6210(5) 0.4003(4) 0.047(3) Uani 1 1 d . . . . .
H58 H 0.518393 0.621674 0.434148 0.056 Uiso 1 1 calc R U . . .
C59 C 0.6463(8) 0.7536(5) 0.2982(5) 0.055(4) Uani 1 1 d . . . . .
H59 H 0.604694 0.733670 0.285594 0.066 Uiso 1 1 calc R U . . .
C60 C 0.6647(7) 0.6297(6) 0.1329(4) 0.054(4) Uani 1 1 d . . . . .
H60 H 0.655299 0.594896 0.124007 0.065 Uiso 1 1 calc R U . . .
C61 C 0.2527(7) 0.8924(5) 0.3682(5) 0.052(4) Uani 1 1 d . . . . .
H61 H 0.267817 0.898660 0.400823 0.062 Uiso 1 1 calc R U . . .
C62 C 0.5208(8) 0.4681(6) 0.4370(5) 0.052(4) Uani 1 1 d . . . . .
HE H 0.556904 0.454450 0.459654 0.062 Uiso 1 1 calc R U . . .
C63 C 0.5319(7) 0.4768(6) 0.5872(5) 0.059(4) Uani 1 1 d . . . . .
HF H 0.544277 0.511770 0.593879 0.071 Uiso 1 1 calc R U . . .
C64 C 0.2298(9) 0.7046(6) 0.0645(5) 0.063(4) Uani 1 1 d . . . . .
H64 H 0.238889 0.677570 0.087030 0.075 Uiso 1 1 calc R U . . .
C65 C 0.5526(8) 0.8800(6) 0.4527(5) 0.061(4) Uani 1 1 d . . . . .
H65 H 0.563331 0.914654 0.461647 0.073 Uiso 1 1 calc R U . . .
C66 C 0.0632(8) 0.7798(5) 0.3388(6) 0.055(4) Uani 1 1 d . . . . .
H66 H 0.057350 0.812310 0.323384 0.067 Uiso 1 1 calc R U . . .
C67 C 0.4862(9) 0.4832(6) 0.3532(5) 0.061(4) Uani 1 1 d . . . . .
HG H 0.496577 0.479717 0.319501 0.073 Uiso 1 1 calc R U . . .
C68 C 0.0490(8) 0.3894(6) 0.2034(7) 0.067(5) Uani 1 1 d . . . . .
HH H 0.067394 0.364878 0.180511 0.080 Uiso 1 1 calc R U . . .
C69 C 0.2028(10) 0.7813(6) -0.0011(5) 0.067(4) Uani 1 1 d . . . . .
H69 H 0.194326 0.808104 -0.024004 0.081 Uiso 1 1 calc R U . . .
C70 C 0.5746(7) 0.8559(5) 0.0855(5) 0.052(4) Uani 1 1 d . . . . .
H70 H 0.607178 0.867791 0.060055 0.062 Uiso 1 1 calc R U . . .
C71 C 0.5035(7) 0.8362(5) 0.0755(5) 0.049(3) Uani 1 1 d . . . . .
H71 H 0.485577 0.834252 0.042915 0.059 Uiso 1 1 calc R U . . .
C72 C 0.1860(9) 0.5299(6) 0.3481(7) 0.071(5) Uani 1 1 d . . . . .
HI H 0.234471 0.529943 0.331638 0.086 Uiso 1 1 calc R U . . .
C73 C 0.2777(7) 0.7145(5) 0.4247(4) 0.041(3) Uani 1 1 d . . . . .
C74 C 0.5228(9) 0.7800(7) 0.4249(5) 0.070(5) Uani 1 1 d . . . . .
H74 H 0.513409 0.745196 0.416072 0.084 Uiso 1 1 calc R U . . .
C75 C 0.3532(8) 0.5090(5) 0.5275(5) 0.051(3) Uani 1 1 d . . . . .
C76 C 0.6061(9) 0.6163(6) 0.5229(5) 0.065(4) Uani 1 1 d . . . . .
HJ H 0.661199 0.617145 0.523089 0.078 Uiso 1 1 calc R U . . .
C77 C -0.1499(9) 0.4307(6) 0.4165(5) 0.062(4) Uani 1 1 d . . . . .
HK H -0.137911 0.412243 0.445342 0.075 Uiso 1 1 calc R U . . .
C78 C 0.6964(7) 0.8319(6) 0.3303(5) 0.061(4) Uani 1 1 d . . . . .
H78 H 0.690174 0.867183 0.338553 0.074 Uiso 1 1 calc R U . . .
C79 C 0.5337(9) 0.4596(6) 0.3872(6) 0.064(4) Uani 1 1 d . . . . .
HL H 0.574788 0.437825 0.376909 0.077 Uiso 1 1 calc R U . . .
C80 C 0.6916(8) 0.7309(7) 0.1602(6) 0.074(5) Uani 1 1 d . . . . .
H80 H 0.701598 0.765359 0.169989 0.088 Uiso 1 1 calc R U . . .
C81 C 0.4581(8) 0.4954(5) 0.4541(5) 0.051(3) Uani 1 1 d . . . . .
C82 C 0.2625(10) 0.7304(8) 0.5240(6) 0.079(5) Uani 1 1 d . . . . .
H82 H 0.255307 0.735810 0.557792 0.095 Uiso 1 1 calc R U . . .
C83 C 0.4848(9) 0.6793(7) 0.0046(5) 0.072(5) Uani 1 1 d . . . . .
H83 H 0.488411 0.706979 -0.017876 0.086 Uiso 1 1 calc R U . . .
C84 C 0.5633(9) 0.4377(7) 0.6175(6) 0.075(5) Uani 1 1 d . . . . .
HM H 0.597888 0.446624 0.642928 0.090 Uiso 1 1 calc R U . . .
C85 C -0.0919(7) 0.4506(5) 0.3882(5) 0.049(3) Uani 1 1 d . . . . .
HN H -0.039824 0.444794 0.398107 0.058 Uiso 1 1 calc R U . . .
C86 C 0.5683(9) 0.5684(6) 0.5182(5) 0.063(4) Uani 1 1 d . . . . .
HO H 0.598224 0.538020 0.513744 0.076 Uiso 1 1 calc R U . . .
C87 C -0.1526(7) 0.6020(5) 0.2303(5) 0.054(4) Uani 1 1 d . . . . .
HP H -0.189729 0.599645 0.204985 0.065 Uiso 1 1 calc R U . . .
C88 C 0.2770(13) 0.7720(7) 0.4943(6) 0.100(7) Uani 1 1 d . . . . .
H88 H 0.282122 0.805517 0.507821 0.120 Uiso 1 1 calc R U . . .
C89 C 0.4655(8) 0.4120(5) 0.5419(5) 0.056(4) Uani 1 1 d . . . . .
HQ H 0.430907 0.402646 0.516505 0.068 Uiso 1 1 calc R U . . .
C90 C 0.0452(8) 0.5308(5) 0.3939(6) 0.057(4) Uani 1 1 d . . . . .
HR H -0.002850 0.532420 0.410688 0.068 Uiso 1 1 calc R U . . .
C91 C -0.1042(6) 0.4794(5) 0.3452(5) 0.043(3) Uani 1 1 d . . . . .
C92 C 0.0409(8) 0.4388(6) 0.1907(6) 0.066(5) Uani 1 1 d . . . . .
HS H 0.055094 0.449338 0.158879 0.080 Uiso 1 1 calc R U . . .
C93 C -0.1321(8) 0.6495(5) 0.2494(4) 0.054(3) Uani 1 1 d . . . . .
HT H -0.154899 0.680134 0.237007 0.065 Uiso 1 1 calc R U . . .
C94 C 0.3231(8) 0.5350(6) 0.5689(5) 0.061(4) Uani 1 1 d . . . . .
HU H 0.358151 0.554795 0.587933 0.073 Uiso 1 1 calc R U . . .
C95 C 0.4881(7) 0.5648(5) 0.5201(5) 0.047(3) Uani 1 1 d . . . . .
C96 C 0.7344(8) 0.6519(8) 0.1217(6) 0.077(6) Uani 1 1 d . . . . .
H96 H 0.773162 0.632619 0.105176 0.093 Uiso 1 1 calc R U . . .
C97 C 0.7478(9) 0.7023(10) 0.1346(6) 0.094(7) Uani 1 1 d . . . . .
H97 H 0.795647 0.718099 0.126223 0.112 Uiso 1 1 calc R U . . .
B1 B 0.4444(8) 0.5095(6) 0.5133(6) 0.046(4) Uani 1 1 d . . . . .
C98 C 0.2843(9) 0.7645(6) 0.4432(5) 0.062(4) Uani 1 1 d . . . . .
H98 H 0.293485 0.792925 0.422241 0.074 Uiso 1 1 calc R U . . .
C99 C 0.4236(10) 0.5117(7) 0.3692(5) 0.071(5) Uani 1 1 d . . . . .
HV H 0.389188 0.526672 0.346256 0.085 Uiso 1 1 calc R U . . .
C100 C 0.0301(7) 0.3737(5) 0.2507(6) 0.055(4) Uani 1 1 d . . . . .
HW H 0.036546 0.338845 0.260585 0.066 Uiso 1 1 calc R U . . .
C101 C 0.1971(10) 0.7314(7) -0.0157(6) 0.077(5) Uani 1 1 d . . . . .
H101 H 0.182985 0.723244 -0.048147 0.092 Uiso 1 1 calc R U . . .
C102 C 0.2958(8) 0.4791(6) 0.5024(5) 0.057(4) Uani 1 1 d . . . . .
HX H 0.310713 0.460866 0.473953 0.068 Uiso 1 1 calc R U . . .
C103 C 0.1830(9) 0.5405(6) 0.3960(7) 0.067(5) Uani 1 1 d . . . . .
HY H 0.229467 0.547534 0.413332 0.080 Uiso 1 1 calc R U . . .
C104 C -0.0783(8) 0.6523(6) 0.2866(5) 0.055(4) Uani 1 1 d . . . . .
HZ H -0.063202 0.684635 0.299823 0.066 Uiso 1 1 calc R U . . .
C105 C 0.5667(12) 0.6607(7) 0.5270(6) 0.086(6) Uani 1 1 d . . . . .
H3 H 0.593626 0.692522 0.529355 0.103 Uiso 1 1 calc R U . . .
C106 C 0.1133(10) 0.5410(5) 0.4198(6) 0.067(4) Uani 1 1 d . . . . .
H4 H 0.111166 0.548329 0.453550 0.080 Uiso 1 1 calc R U . . .
C107 C 0.2584(8) 0.6831(7) 0.5062(5) 0.068(5) Uani 1 1 d . . . . .
H107 H 0.251570 0.654976 0.527830 0.081 Uiso 1 1 calc R U . . .
C108 C 0.4103(9) 0.5188(6) 0.4190(5) 0.063(4) Uani 1 1 d . . . . .
H5 H 0.368214 0.539802 0.429265 0.076 Uiso 1 1 calc R U . . .
C109 C 0.4865(8) 0.6293(6) -0.0117(5) 0.054(4) Uani 1 1 d . . . . .
H109 H 0.491085 0.622627 -0.045450 0.065 Uiso 1 1 calc R U . . .
C110 C -0.1838(7) 0.4863(6) 0.3340(6) 0.069(5) Uani 1 1 d . . . . .
H7 H -0.197204 0.507182 0.306946 0.083 Uiso 1 1 calc R U . . .
C111 C 0.4491(9) 0.6131(6) 0.5234(5) 0.059(4) Uani 1 1 d . . . . .
H8 H 0.393976 0.612857 0.522497 0.070 Uiso 1 1 calc R U . . .
C112 C 0.5541(10) 0.8427(7) 0.4866(6) 0.080(5) Uani 1 1 d . . . . .
H112 H 0.564298 0.851227 0.519513 0.096 Uiso 1 1 calc R U . . .
C113 C 0.2198(9) 0.4756(6) 0.5178(6) 0.067(4) Uani 1 1 d . . . . .
H9 H 0.184651 0.454146 0.500542 0.081 Uiso 1 1 calc R U . . .
C114 C 0.5411(13) 0.7935(7) 0.4741(6) 0.099(7) Uani 1 1 d . . . . .
H114 H 0.544048 0.767283 0.498122 0.119 Uiso 1 1 calc R U . . .
C115 C -0.2277(8) 0.4381(6) 0.4023(7) 0.067(4) Uani 1 1 d . . . . .
H12 H -0.268893 0.424869 0.421594 0.080 Uiso 1 1 calc R U . . .
C116 C 0.2458(9) 0.5333(6) 0.5835(7) 0.074(5) Uani 1 1 d . . . . .
H13 H 0.229333 0.552830 0.610729 0.088 Uiso 1 1 calc R U . . .
C117 C 0.4960(10) 0.3718(7) 0.5712(6) 0.073(5) Uani 1 1 d . . . . .
H16 H 0.484613 0.336618 0.564785 0.087 Uiso 1 1 calc R U . . .
C118 C 0.5435(8) 0.3866(7) 0.6099(6) 0.067(5) Uani 1 1 d . . . . .
H17 H 0.562649 0.361021 0.631537 0.081 Uiso 1 1 calc R U . . .
C119 C 0.4851(12) 0.6595(7) 0.5278(6) 0.079(5) Uani 1 1 d . . . . .
H20 H 0.455897 0.690394 0.531244 0.094 Uiso 1 1 calc R U . . .
C120 C 0.1931(8) 0.5034(7) 0.5585(7) 0.070(5) Uani 1 1 d . . . . .
H22 H 0.140405 0.501487 0.568437 0.083 Uiso 1 1 calc R U . . .
C121 C 0.1747(15) 0.3970(7) 0.3540(14) 0.202(18) Uani 1 1 d . . . . .
H26 H 0.205231 0.429117 0.350020 0.242 Uiso 1 1 calc R U . . .
H27 H 0.119030 0.405626 0.350792 0.242 Uiso 1 1 calc R U . . .
B2 B -0.0336(8) 0.5049(6) 0.3120(5) 0.041(3) Uani 1 1 d . . . . .
C122 C -0.2430(9) 0.4641(7) 0.3610(8) 0.085(6) Uani 1 1 d . . . . .
H30 H -0.295061 0.467167 0.350149 0.102 Uiso 1 1 calc R U . . .
C123 C 0.3787(7) 0.7988(4) 0.1054(4) 0.038(2) Uani 1 1 d . . . . .
H123 H 0.359523 0.795759 0.073232 0.046 Uiso 1 1 calc R U . . .
C124 C 0.6345(6) 0.8044(5) 0.3102(4) 0.044(3) Uani 1 1 d . . . . .
C125 C 0.1629(7) 0.9010(5) 0.3028(5) 0.045(3) Uani 1 1 d . . . . .
H125 H 0.115948 0.914215 0.289643 0.054 Uiso 1 1 calc R U . . .
C126 C 0.0611(6) 0.8012(5) 0.1302(5) 0.044(3) Uani 1 1 d . . . . .
H126 H 0.070994 0.826670 0.106164 0.053 Uiso 1 1 calc R U . . .
C127 C 0.4819(8) 0.5901(5) 0.0192(5) 0.053(4) Uani 1 1 d . . . . .
H127 H 0.481895 0.555913 0.006743 0.064 Uiso 1 1 calc R U . . .
C128 C -0.0122(8) 0.7815(6) 0.1350(6) 0.059(4) Uani 1 1 d . . . . .
H128 H -0.052846 0.793722 0.114692 0.071 Uiso 1 1 calc R U . . .
C129 C 0.7191(8) 0.7310(6) 0.3045(6) 0.067(4) Uani 1 1 d . . . . .
H129 H 0.727605 0.696537 0.294170 0.080 Uiso 1 1 calc R U . . .
C130 C 0.2122(11) 0.6930(7) 0.0170(6) 0.084(6) Uani 1 1 d . . . . .
H130 H 0.210402 0.658002 0.006904 0.100 Uiso 1 1 calc R U . . .
C131 C 0.7669(8) 0.8076(8) 0.3382(7) 0.073(5) Uani 1 1 d . . . . .
H131 H 0.808212 0.826177 0.352836 0.087 Uiso 1 1 calc R U . . .
C132 C 0.7778(8) 0.7581(8) 0.3254(6) 0.074(5) Uani 1 1 d . . . . .
H132 H 0.826554 0.742051 0.330866 0.089 Uiso 1 1 calc R U . . .
C133 C 0.0443(7) 0.5184(5) 0.3451(5) 0.049(3) Uani 1 1 d . . . . .
Cl3 Cl 0.3106(3) 1.0100(2) 0.2758(3) 0.140(3) Uani 1 1 d . . . . .
Cl5 Cl 0.4190(4) 0.9796(3) 0.3495(4) 0.164(3) Uani 1 1 d . . . . .
C137 C 0.4082(13) 0.9780(10) 0.2822(8) 0.142(10) Uani 1 1 d . . . . .
H36 H 0.407721 0.942217 0.269624 0.171 Uiso 1 1 calc R U . . .
H37 H 0.449620 0.997856 0.265806 0.171 Uiso 1 1 calc R U . . .
Cl6 Cl 0.3970(4) 0.4853(3) 0.1868(4) 0.182(4) Uani 1 1 d D U . . .
Cl10 Cl 0.2810(15) 0.4430(5) 0.2456(7) 0.221(9) Uani 0.61(2) 1 d D U P A 1
C7 C 0.3217(14) 0.5005(8) 0.2269(11) 0.231(17) Uani 1 1 d D U . . .
H43 H 0.342121 0.519829 0.255145 0.277 Uiso 0.61(2) 1 calc R U P A 1
H44 H 0.282341 0.522125 0.210421 0.277 Uiso 0.61(2) 1 calc R U P A 1
H45 H 0.340887 0.495384 0.260415 0.277 Uiso 0.39(2) 1 calc R U P A 2
H47 H 0.309641 0.537647 0.223195 0.277 Uiso 0.39(2) 1 calc R U P A 2
Cl Cl 0.2366(8) 0.4664(7) 0.2205(7) 0.097(8) Uani 0.39(2) 1 d D . P A 2

loop_
_atom_site_aniso_label
_atom_site_aniso_U_11
_atom_site_aniso_U_22
_atom_site_aniso_U_33
_atom_site_aniso_U_23
_atom_site_aniso_U_13
_atom_site_aniso_U_12
F3 0.026(3) 0.028(3) 0.052(5) 0.006(3) 0.004(3) -0.002(2)
Dy1 0.0311(2) 0.0306(2) 0.0216(2) 0.0007(2) -0.0009(2) -0.0009(2)
F2 0.028(3) 0.036(3) 0.038(4) 0.008(3) 0.005(3) 0.001(2)
Dy2 0.0264(2) 0.0316(2) 0.0238(2) 0.0014(2) 0.0018(2) 0.0001(2)
F1 0.056(4) 0.054(4) 0.033(4) 0.005(3) -0.010(4) -0.006(4)
F4 0.029(3) 0.068(4) 0.030(3) 0.009(3) 0.008(3) 0.012(3)
Cl1 0.069(3) 0.209(7) 0.136(5) 0.011(5) -0.036(3) 0.028(4)
Cl9 0.078(3) 0.219(8) 0.128(5) -0.020(6) 0.011(3) -0.011(4)
N5 0.041(5) 0.033(5) 0.028(5) 0.000(4) 0.001(4) 0.004(4)
N8 0.033(5) 0.036(5) 0.025(5) 0.002(4) 0.000(4) 0.001(4)
C1 0.025(5) 0.047(7) 0.024(6) -0.005(6) -0.007(4) 0.004(5)
N3 0.033(5) 0.032(5) 0.026(5) -0.001(4) -0.004(4) -0.004(4)
N7 0.031(5) 0.039(6) 0.032(6) 0.002(5) 0.004(4) 0.006(4)
N10 0.024(4) 0.043(6) 0.028(5) 0.005(4) -0.004(4) -0.004(4)
N12 0.029(5) 0.042(6) 0.038(6) 0.005(5) 0.005(4) -0.001(4)
N2 0.038(5) 0.033(5) 0.016(5) 0.000(4) 0.001(4) -0.008(4)
N4 0.033(5) 0.040(6) 0.026(5) 0.002(4) 0.001(4) 0.001(4)
N11 0.022(4) 0.042(5) 0.041(6) 0.000(5) 0.001(4) -0.003(4)
N9 0.031(5) 0.041(6) 0.023(5) -0.001(4) 0.001(4) 0.000(4)
N6 0.030(5) 0.039(5) 0.020(4) -0.003(4) 0.005(4) 0.004(4)
N1 0.031(5) 0.035(5) 0.026(5) -0.008(4) -0.007(4) -0.001(4)
C2 0.046(7) 0.037(7) 0.021(6) -0.004(5) -0.005(5) 0.007(5)
C3 0.030(5) 0.039(6) 0.024(6) -0.004(5) 0.001(5) -0.005(5)
C4 0.035(6) 0.047(8) 0.032(7) 0.005(6) 0.004(5) -0.003(5)
C5 0.036(6) 0.027(6) 0.026(6) -0.007(5) 0.004(5) 0.002(5)
C6 0.031(6) 0.042(7) 0.029(6) 0.001(6) -0.003(5) 0.005(5)
C134 0.036(6) 0.054(7) 0.029(7) 0.009(6) 0.002(5) 0.020(5)
C8 0.035(6) 0.039(6) 0.030(7) -0.006(5) -0.006(5) 0.002(5)
C135 0.021(5) 0.066(8) 0.038(7) 0.010(7) 0.000(5) -0.002(6)
C10 0.037(8) 0.059(8) 0.048(8) 0.011(7) -0.009(6) -0.002(6)
C11 0.032(6) 0.041(7) 0.020(6) 0.001(5) 0.000(4) 0.004(5)
C12 0.040(7) 0.063(8) 0.023(6) 0.006(6) -0.008(5) 0.014(6)
C13 0.036(6) 0.046(7) 0.029(6) 0.011(6) 0.001(5) 0.004(6)
C14 0.043(7) 0.051(8) 0.054(9) 0.001(7) 0.015(6) 0.002(6)
C15 0.034(6) 0.043(7) 0.022(7) -0.002(5) -0.003(5) -0.001(5)
C16 0.025(6) 0.051(8) 0.026(6) -0.006(5) 0.006(5) -0.004(5)
C17 0.034(6) 0.049(7) 0.026(6) -0.010(5) -0.001(5) -0.006(5)
C18 0.035(6) 0.032(6) 0.025(6) 0.005(5) -0.008(4) -0.002(5)
C19 0.033(5) 0.061(7) 0.018(5) -0.008(5) -0.002(5) -0.009(7)
C20 0.024(5) 0.034(6) 0.042(7) -0.003(5) 0.006(5) 0.006(5)
C21 0.038(7) 0.044(7) 0.030(7) 0.000(6) 0.002(5) 0.015(6)
C22 0.042(6) 0.035(6) 0.030(6) -0.004(5) 0.000(6) -0.004(6)
C23 0.046(7) 0.043(7) 0.022(6) 0.002(5) 0.001(5) -0.003(5)
C24 0.044(7) 0.045(7) 0.026(6) -0.004(6) 0.004(5) -0.008(6)
C25 0.053(8) 0.056(9) 0.066(11) 0.009(8) 0.009(8) -0.006(7)
C26 0.029(6) 0.042(7) 0.046(8) -0.001(6) -0.007(6) -0.009(5)
C27 0.046(7) 0.051(8) 0.025(7) 0.004(6) -0.009(5) 0.001(6)
C28 0.034(6) 0.037(6) 0.036(7) 0.000(5) -0.007(5) 0.008(5)
C29 0.044(6) 0.050(7) 0.033(6) 0.002(5) -0.007(6) -0.005(7)
C30 0.037(7) 0.057(8) 0.024(7) 0.000(6) -0.004(5) 0.000(6)
C31 0.046(7) 0.044(7) 0.048(8) 0.010(6) -0.005(7) -0.010(7)
C32 0.037(6) 0.050(7) 0.028(7) 0.005(6) 0.006(5) -0.009(5)
C33 0.047(7) 0.057(8) 0.032(7) 0.001(6) 0.008(5) -0.013(6)
C34 0.051(9) 0.062(10) 0.060(10) -0.012(8) -0.021(8) 0.015(7)
C35 0.036(7) 0.073(10) 0.047(8) -0.022(7) 0.001(6) 0.015(7)
C36 0.044(6) 0.052(7) 0.040(7) -0.001(5) -0.010(6) 0.010(6)
C37 0.041(7) 0.057(8) 0.034(7) -0.004(6) 0.001(5) 0.006(6)
C38 0.060(8) 0.063(9) 0.028(7) 0.005(7) 0.007(6) 0.007(7)
C39 0.036(7) 0.050(7) 0.030(6) -0.005(5) -0.002(5) -0.005(6)
C40 0.048(7) 0.032(6) 0.020(6) 0.003(5) 0.005(5) -0.011(5)
C41 0.037(7) 0.085(11) 0.052(9) 0.005(8) 0.006(6) 0.001(7)
C42 0.068(9) 0.058(9) 0.019(6) 0.000(6) 0.006(6) -0.016(7)
C43 0.043(6) 0.042(7) 0.027(6) 0.007(5) 0.016(5) 0.004(5)
C44 0.035(6) 0.045(7) 0.031(7) 0.001(6) 0.001(5) 0.005(5)
C45 0.046(7) 0.031(7) 0.082(12) 0.001(7) 0.007(7) -0.011(6)
C46 0.063(9) 0.055(9) 0.034(7) 0.006(7) 0.015(6) -0.003(7)
C47 0.032(6) 0.055(8) 0.026(6) 0.004(6) -0.001(5) -0.003(6)
C48 0.052(8) 0.049(8) 0.033(7) 0.001(6) 0.003(6) -0.007(6)
C49 0.039(8) 0.079(10) 0.049(8) 0.014(7) 0.002(6) 0.012(7)
C50 0.051(8) 0.068(9) 0.055(8) 0.005(7) 0.006(8) -0.005(8)
C51 0.070(9) 0.053(9) 0.036(8) -0.003(6) -0.005(6) 0.006(7)
C52 0.048(7) 0.055(8) 0.022(6) -0.011(6) -0.004(5) -0.006(6)
C53 0.062(9) 0.070(10) 0.036(8) 0.019(7) -0.013(6) 0.015(7)
C54 0.034(6) 0.055(8) 0.059(9) -0.007(7) -0.006(6) 0.003(6)
C55 0.038(7) 0.057(8) 0.067(9) 0.014(7) -0.009(7) -0.007(7)
C56 0.067(9) 0.049(8) 0.029(7) 0.000(6) -0.010(6) -0.015(7)
C57 0.039(8) 0.065(10) 0.074(12) -0.011(9) -0.010(7) -0.006(7)
C58 0.048(7) 0.068(9) 0.024(7) -0.001(6) -0.006(5) -0.004(7)
C59 0.058(9) 0.052(8) 0.055(9) -0.008(7) 0.002(7) 0.012(7)
C60 0.038(7) 0.093(11) 0.033(7) 0.007(7) 0.010(5) 0.018(7)
C61 0.043(7) 0.074(10) 0.039(8) -0.028(7) 0.014(6) 0.020(7)
C62 0.051(8) 0.065(9) 0.041(8) 0.009(7) 0.005(6) -0.005(7)
C63 0.046(8) 0.088(11) 0.043(8) 0.016(8) -0.016(6) -0.026(7)
C64 0.099(12) 0.046(9) 0.043(9) 0.000(7) -0.025(8) -0.006(8)
C65 0.074(10) 0.070(10) 0.038(8) 0.005(8) -0.016(7) -0.020(8)
C66 0.048(8) 0.044(8) 0.074(11) 0.007(8) -0.001(7) 0.007(7)
C67 0.073(10) 0.079(11) 0.030(8) -0.007(8) 0.005(7) -0.029(9)
C68 0.043(8) 0.063(11) 0.094(14) -0.036(10) 0.005(8) -0.004(7)
C69 0.105(13) 0.068(10) 0.028(8) 0.015(8) -0.011(8) 0.013(9)
C70 0.049(8) 0.066(9) 0.040(8) 0.013(7) 0.020(6) 0.002(7)
C71 0.043(7) 0.067(9) 0.036(7) 0.013(7) 0.013(6) 0.009(7)
C72 0.049(9) 0.073(11) 0.092(14) 0.026(10) -0.020(9) -0.016(8)
C73 0.047(7) 0.057(8) 0.021(6) -0.011(6) 0.001(5) 0.001(6)
C74 0.092(12) 0.079(11) 0.039(9) 0.016(9) -0.032(8) -0.024(9)
C75 0.064(9) 0.043(7) 0.046(8) 0.011(6) -0.013(6) 0.000(6)
C76 0.074(11) 0.076(10) 0.046(8) 0.018(8) -0.027(7) -0.018(9)
C77 0.081(11) 0.062(9) 0.043(9) 0.009(7) 0.006(7) -0.001(8)
C78 0.033(7) 0.085(11) 0.066(10) -0.009(9) -0.009(6) -0.020(7)
C79 0.059(9) 0.083(12) 0.049(10) -0.008(8) 0.009(7) -0.028(8)
C80 0.046(9) 0.100(14) 0.075(13) 0.019(10) -0.006(9) -0.022(9)
C81 0.053(8) 0.058(9) 0.042(8) 0.008(7) -0.005(6) -0.016(7)
C82 0.107(14) 0.107(15) 0.024(9) -0.018(9) 0.003(8) 0.011(11)
C83 0.074(10) 0.107(15) 0.035(9) 0.010(9) 0.009(7) 0.001(10)
C84 0.063(10) 0.103(14) 0.058(11) 0.036(10) -0.016(8) -0.012(9)
C85 0.042(7) 0.055(8) 0.050(8) -0.001(7) 0.000(6) 0.003(6)
C86 0.066(10) 0.082(11) 0.042(9) 0.017(8) -0.019(7) -0.020(8)
C87 0.048(7) 0.067(9) 0.048(8) 0.003(7) 0.005(6) 0.023(6)
C88 0.19(2) 0.076(13) 0.031(10) -0.028(9) 0.019(12) -0.008(13)
C89 0.077(10) 0.058(9) 0.034(8) 0.012(7) 0.004(7) 0.006(8)
C90 0.050(8) 0.046(8) 0.074(11) -0.004(8) -0.025(8) -0.004(6)
C91 0.040(7) 0.041(7) 0.047(8) -0.001(6) -0.007(5) 0.000(5)
C92 0.056(9) 0.059(10) 0.085(12) -0.026(9) 0.032(8) -0.013(7)
C93 0.061(8) 0.062(8) 0.039(7) 0.016(6) 0.016(7) 0.026(7)
C94 0.065(9) 0.065(10) 0.053(9) -0.010(8) 0.000(7) 0.002(8)
C95 0.048(8) 0.061(9) 0.032(7) 0.008(6) 0.013(6) -0.006(6)
C96 0.039(8) 0.134(18) 0.058(11) 0.029(11) 0.009(7) 0.006(10)
C97 0.043(9) 0.18(2) 0.057(11) 0.048(14) -0.003(8) -0.010(12)
B1 0.046(8) 0.054(10) 0.037(9) 0.004(8) -0.007(7) -0.011(7)
C98 0.102(12) 0.068(10) 0.015(7) -0.009(6) 0.002(7) 0.013(9)
C99 0.084(11) 0.097(13) 0.033(8) 0.004(9) -0.016(8) -0.033(10)
C100 0.047(7) 0.049(8) 0.069(11) -0.011(8) -0.001(7) 0.007(6)
C101 0.111(14) 0.089(13) 0.031(9) 0.003(9) -0.014(9) -0.028(10)
C102 0.047(8) 0.077(10) 0.046(8) 0.006(8) -0.010(7) 0.002(7)
C103 0.058(10) 0.047(9) 0.094(14) 0.011(9) -0.031(10) -0.009(7)
C104 0.064(9) 0.060(9) 0.041(8) -0.005(7) 0.000(7) -0.002(7)
C105 0.120(16) 0.068(12) 0.070(12) 0.025(10) -0.016(11) -0.031(12)
C106 0.076(11) 0.051(8) 0.073(10) -0.001(7) -0.032(9) 0.009(8)
C107 0.069(10) 0.098(14) 0.037(9) 0.007(9) 0.003(7) -0.010(9)
C108 0.077(10) 0.074(10) 0.039(8) 0.014(8) -0.016(7) -0.020(8)
C109 0.058(8) 0.084(11) 0.020(7) -0.003(8) 0.011(6) 0.004(8)
C110 0.033(7) 0.088(12) 0.085(12) 0.025(10) -0.016(8) -0.020(8)
C111 0.078(10) 0.062(10) 0.036(8) -0.007(7) -0.002(7) 0.003(8)
C112 0.107(13) 0.082(13) 0.051(10) 0.011(10) -0.023(9) -0.039(10)
C113 0.059(10) 0.072(11) 0.071(12) 0.018(10) -0.014(8) -0.011(8)
C114 0.18(2) 0.078(13) 0.043(10) 0.024(9) -0.034(11) -0.036(13)
C115 0.044(8) 0.062(10) 0.095(14) -0.001(10) 0.007(8) -0.012(7)
C116 0.071(11) 0.071(12) 0.080(13) 0.031(10) 0.011(9) 0.022(9)
C117 0.098(13) 0.073(12) 0.048(10) 0.010(9) 0.002(9) 0.001(10)
C118 0.044(8) 0.097(14) 0.061(11) 0.026(10) 0.014(7) 0.022(8)
C119 0.112(15) 0.060(11) 0.064(11) -0.003(9) -0.009(10) -0.023(10)
C120 0.033(7) 0.093(13) 0.083(13) 0.047(11) 0.000(8) 0.011(8)
C121 0.15(2) 0.054(13) 0.40(5) 0.02(2) -0.16(3) 0.032(14)
B2 0.040(8) 0.043(9) 0.040(9) 0.003(7) 0.001(6) -0.002(6)
C122 0.044(9) 0.095(14) 0.115(17) 0.044(13) -0.014(10) -0.022(9)
C123 0.047(6) 0.045(6) 0.022(5) -0.008(5) -0.007(6) 0.005(7)
C124 0.027(6) 0.071(8) 0.034(6) 0.000(6) -0.008(5) -0.010(7)
C125 0.030(6) 0.059(8) 0.047(8) -0.011(7) 0.001(5) 0.014(6)
C126 0.028(6) 0.064(9) 0.039(7) 0.003(7) -0.003(5) -0.001(6)
C127 0.059(9) 0.055(9) 0.046(9) -0.008(7) 0.020(7) -0.014(7)
C128 0.051(8) 0.070(10) 0.058(10) -0.001(9) -0.022(7) -0.011(8)
C129 0.053(9) 0.075(11) 0.071(12) -0.003(9) 0.005(8) 0.019(8)
C130 0.143(16) 0.069(11) 0.039(9) -0.011(9) -0.029(10) -0.024(12)
C131 0.036(8) 0.098(14) 0.084(13) 0.000(12) -0.013(8) 0.009(9)
C132 0.031(8) 0.126(16) 0.066(12) 0.004(11) -0.013(7) 0.018(9)
C133 0.046(8) 0.044(8) 0.056(9) 0.001(7) -0.011(7) 0.003(6)
Cl3 0.096(4) 0.122(5) 0.201(8) 0.031(5) -0.030(4) -0.012(3)
Cl5 0.130(5) 0.104(5) 0.258(10) 0.043(6) -0.052(6) -0.023(4)
C137 0.15(2) 0.17(2) 0.100(18) 0.025(17) -0.056(15) -0.050(18)
Cl6 0.128(6) 0.138(6) 0.279(10) -0.104(6) -0.021(6) 0.015(4)
Cl10 0.40(2) 0.123(10) 0.144(15) -0.006(10) 0.053(16) 0.107(13)
C7 0.28(4) 0.17(3) 0.24(4) -0.05(3) 0.10(3) 0.07(3)
Cl 0.082(10) 0.098(13) 0.111(13) -0.013(10) 0.030(8) -0.022(8)

loop_
_atom_type_symbol
_atom_type_description
_atom_type_scat_dispersion_real
_atom_type_scat_dispersion_imag
_atom_type_scat_source
C C 0.0033 0.0016 'International Tables Vol C Tables 4.2.6.8 and 6.1.1.4'
H H 0.0000 0.0000 'International Tables Vol C Tables 4.2.6.8 and 6.1.1.4'
B B 0.0013 0.0007 'International Tables Vol C Tables 4.2.6.8 and 6.1.1.4'
Cl Cl 0.1484 0.1585 'International Tables Vol C Tables 4.2.6.8 and 6.1.1.4'
Dy Dy -0.1892 4.4098 'International Tables Vol C Tables 4.2.6.8 and 6.1.1.4'
F F 0.0171 0.0103 'International Tables Vol C Tables 4.2.6.8 and 6.1.1.4'
N N 0.0061 0.0033 'International Tables Vol C Tables 4.2.6.8 and 6.1.1.4'

loop_
_geom_angle_atom_site_label_1
_geom_angle_atom_site_label_2
_geom_angle_atom_site_label_3
_geom_angle
_geom_angle_site_symmetry_1
_geom_angle_site_symmetry_3
_geom_angle_publ_flag
Dy2 F3 Dy1 114.5(2) . . ?
F3 Dy1 Dy2 32.62(14) . . ?
F3 Dy1 N5 130.4(3) . . ?
F3 Dy1 N3 83.2(3) . . ?
F3 Dy1 N2 68.0(2) . . ?
F3 Dy1 N4 128.0(3) . . ?
F3 Dy1 N6 95.9(3) . . ?
F3 Dy1 N1 81.2(3) . . ?
F2 Dy1 F3 65.93(18) . . ?
F2 Dy1 Dy2 33.32(14) . . ?
F2 Dy1 N5 68.2(2) . . ?
F2 Dy1 N3 96.9(2) . . ?
F2 Dy1 N2 130.4(2) . . ?
F2 Dy1 N4 82.2(3) . . ?
F2 Dy1 N6 81.2(3) . . ?
F2 Dy1 N1 126.5(3) . . ?
F1 Dy1 F3 146.4(2) . . ?
F1 Dy1 F2 147.7(2) . . ?
F1 Dy1 Dy2 178.45(17) . . ?
F1 Dy1 N5 80.9(3) . . ?
F1 Dy1 N3 90.4(3) . . ?
F1 Dy1 N2 80.2(3) . . ?
F1 Dy1 N4 74.3(3) . . ?
F1 Dy1 N6 91.2(3) . . ?
F1 Dy1 N1 73.8(3) . . ?
N5 Dy1 Dy2 99.7(2) . . ?
N3 Dy1 Dy2 90.51(18) . . ?
N3 Dy1 N5 120.4(3) . . ?
N3 Dy1 N2 60.0(2) . . ?
N3 Dy1 N4 60.2(3) . . ?
N3 Dy1 N6 178.1(3) . . ?
N2 Dy1 Dy2 99.17(19) . . ?
N2 Dy1 N5 161.1(3) . . ?
N4 Dy1 Dy2 107.2(2) . . ?
N4 Dy1 N5 60.7(3) . . ?
N4 Dy1 N2 113.7(3) . . ?
N6 Dy1 Dy2 87.86(19) . . ?
N6 Dy1 N5 59.0(3) . . ?
N6 Dy1 N2 121.2(3) . . ?
N6 Dy1 N4 119.5(3) . . ?
N1 Dy1 Dy2 104.7(2) . . ?
N1 Dy1 N5 113.0(3) . . ?
N1 Dy1 N3 120.6(3) . . ?
N1 Dy1 N2 61.1(3) . . ?
N1 Dy1 N4 148.1(3) . . ?
N1 Dy1 N6 60.7(3) . . ?
Dy1 F2 Dy2 113.6(2) . . ?
F3 Dy2 Dy1 32.86(14) . . ?
F3 Dy2 F2 65.98(18) . . ?
F3 Dy2 F4 148.9(2) . . ?
F3 Dy2 N8 71.4(2) . . ?
F3 Dy2 N7 84.7(3) . . ?
F3 Dy2 N10 91.8(3) . . ?
F3 Dy2 N12 130.5(3) . . ?
F3 Dy2 N11 129.4(2) . . ?
F3 Dy2 N9 80.9(2) . . ?
F2 Dy2 Dy1 33.12(14) . . ?
F2 Dy2 N8 131.5(2) . . ?
F2 Dy2 N7 93.7(3) . . ?
F2 Dy2 N10 82.4(3) . . ?
F2 Dy2 N12 81.7(3) . . ?
F2 Dy2 N11 69.1(2) . . ?
F2 Dy2 N9 130.0(3) . . ?
F4 Dy2 Dy1 176.89(16) . . ?
F4 Dy2 F2 144.9(2) . . ?
F4 Dy2 N8 81.3(2) . . ?
F4 Dy2 N7 94.1(2) . . ?
F4 Dy2 N10 90.2(3) . . ?
F4 Dy2 N12 72.9(2) . . ?
F4 Dy2 N11 77.4(2) . . ?
F4 Dy2 N9 72.9(2) . . ?
N8 Dy2 Dy1 101.45(19) . . ?
N8 Dy2 N7 59.7(3) . . ?
N8 Dy2 N11 158.7(3) . . ?
N7 Dy2 Dy1 88.6(2) . . ?
N7 Dy2 N11 120.6(3) . . ?
N10 Dy2 Dy1 87.1(2) . . ?
N10 Dy2 N8 121.6(3) . . ?
N10 Dy2 N7 175.6(3) . . ?
N10 Dy2 N12 121.1(3) . . ?
N10 Dy2 N11 59.9(3) . . ?
N10 Dy2 N9 61.5(3) . . ?
N12 Dy2 Dy1 107.3(2) . . ?
N12 Dy2 N8 111.2(3) . . ?
N12 Dy2 N7 60.1(3) . . ?
N12 Dy2 N11 61.3(3) . . ?
N11 Dy2 Dy1 99.88(19) . . ?
N9 Dy2 Dy1 107.0(2) . . ?
N9 Dy2 N8 60.8(3) . . ?
N9 Dy2 N7 120.3(3) . . ?
N9 Dy2 N12 145.7(3) . . ?
N9 Dy2 N11 112.9(3) . . ?
C134 N5 Dy1 119.6(8) . . ?
C134 N5 C21 115.9(9) . . ?
C21 N5 Dy1 124.4(7) . . ?
C18 N8 Dy2 124.8(6) . . ?
C28 N8 Dy2 120.2(7) . . ?
C28 N8 C18 114.4(9) . . ?
N10 C1 H1 108.0 . . ?
N10 C1 C4 116.4(9) . . ?
N10 C1 C6 107.8(9) . . ?
C4 C1 H1 108.0 . . ?
C4 C1 C6 108.4(9) . . ?
C6 C1 H1 108.0 . . ?
C24 N3 Dy1 121.3(7) . . ?
C24 N3 C40 119.3(9) . . ?
C40 N3 Dy1 118.7(6) . . ?
C15 N7 Dy2 117.3(7) . . ?
C123 N7 Dy2 121.4(8) . . ?
C123 N7 C15 120.2(10) . . ?
C1 N10 Dy2 119.6(6) . . ?
C19 N10 Dy2 121.0(7) . . ?
C19 N10 C1 119.1(9) . . ?
C13 N12 Dy2 120.0(8) . . ?
C13 N12 C43 117.5(10) . . ?
C43 N12 Dy2 121.1(7) . . ?
C23 N2 Dy1 124.8(6) . . ?
C32 N2 Dy1 118.9(7) . . ?
C32 N2 C23 116.2(9) . . ?
C27 N4 Dy1 120.3(7) . . ?
C27 N4 C47 116.3(10) . . ?
C47 N4 Dy1 121.2(7) . . ?
C6 N11 Dy2 124.3(6) . . ?
C135 N11 Dy2 120.1(7) . . ?
C135 N11 C6 115.2(9) . . ?
C8 N9 Dy2 121.1(7) . . ?
C8 N9 C20 117.3(9) . . ?
C20 N9 Dy2 121.0(6) . . ?
C2 N6 Dy1 120.6(7) . . ?
C2 N6 C11 118.6(9) . . ?
C11 N6 Dy1 120.3(6) . . ?
C3 N1 Dy1 121.7(7) . . ?
C5 N1 Dy1 121.0(7) . . ?
C5 N1 C3 116.5(9) . . ?
N6 C2 H2 119.8 . . ?
N6 C2 C5 120.3(10) . . ?
C5 C2 H2 119.8 . . ?
N1 C3 C29 124.1(10) . . ?
N1 C3 C32 115.4(9) . . ?
C29 C3 C32 120.5(10) . . ?
C56 C4 C1 121.5(11) . . ?
C56 C4 C74 119.5(13) . . ?
C74 C4 C1 119.0(12) . . ?
N1 C5 C2 115.4(9) . . ?
N1 C5 C52 123.4(10) . . ?
C52 C5 C2 121.2(10) . . ?
C1 C6 H6 108.4 . . ?
N11 C6 C1 108.3(8) . . ?
N11 C6 H6 108.4 . . ?
N11 C6 C124 113.8(9) . . ?
C124 C6 C1 109.3(9) . . ?
C124 C6 H6 108.4 . . ?
N5 C134 H134 119.7 . . ?
N5 C134 C27 120.6(10) . . ?
C27 C134 H134 119.7 . . ?
N9 C8 C28 115.5(10) . . ?
N9 C8 C125 123.5(10) . . ?
C125 C8 C28 120.9(10) . . ?
N11 C135 H135 120.1 . . ?
N11 C135 C13 119.7(10) . . ?
C13 C135 H135 120.1 . . ?
C22 C10 H10 119.4 . . ?
C25 C10 H10 119.4 . . ?
C25 C10 C22 121.2(12) . . ?
N6 C11 H11 106.2 . . ?
N6 C11 C16 119.1(9) . . ?
N6 C11 C21 107.9(9) . . ?
C16 C11 H11 106.2 . . ?
C16 C11 C21 110.4(9) . . ?
C21 C11 H11 106.2 . . ?
C50 C12 C21 120.0(11) . . ?
C50 C12 C60 118.9(13) . . ?
C60 C12 C21 121.0(12) . . ?
N12 C13 C135 116.8(10) . . ?
N12 C13 C14 123.2(11) . . ?
C14 C13 C135 119.9(11) . . ?
C13 C14 H14 121.0 . . ?
C70 C14 C13 118.0(12) . . ?
C70 C14 H14 121.0 . . ?
N7 C15 H15 107.2 . . ?
N7 C15 C18 106.4(9) . . ?
N7 C15 C30 116.6(10) . . ?
C18 C15 H15 107.2 . . ?
C30 C15 H15 107.2 . . ?
C30 C15 C18 111.8(10) . . ?
C38 C16 C11 118.9(11) . . ?
C38 C16 C46 120.5(11) . . ?
C46 C16 C11 120.6(11) . . ?
C31 C17 C23 121.6(11) . . ?
C31 C17 C33 118.4(11) . . ?
C33 C17 C23 120.0(11) . . ?
N8 C18 C15 109.6(9) . . ?
N8 C18 H18 108.3 . . ?
N8 C18 C22 112.3(9) . . ?
C15 C18 H18 108.3 . . ?
C15 C18 C22 109.8(9) . . ?
C22 C18 H18 108.3 . . ?
N10 C19 H19 119.7 . . ?
N10 C19 C20 120.7(9) . . ?
C20 C19 H19 119.7 . . ?
N9 C20 C19 115.6(9) . . ?
N9 C20 C61 123.2(10) . . ?
C61 C20 C19 121.2(11) . . ?
N5 C21 C11 109.6(9) . . ?
N5 C21 C12 113.0(10) . . ?
N5 C21 H21 108.0 . . ?
C11 C21 H21 108.0 . . ?
C12 C21 C11 110.1(10) . . ?
C12 C21 H21 108.0 . . ?
C10 C22 C18 120.1(10) . . ?
C10 C22 C126 118.9(12) . . ?
C126 C22 C18 121.0(10) . . ?
N2 C23 H23 108.0 . . ?
N2 C23 C40 108.1(9) . . ?
C17 C23 N2 114.1(9) . . ?
C17 C23 H23 108.0 . . ?
C17 C23 C40 110.4(9) . . ?
C40 C23 H23 108.0 . . ?
N3 C24 H24 120.2 . . ?
N3 C24 C47 119.7(10) . . ?
C47 C24 H24 120.2 . . ?
C10 C25 H25 119.7 . . ?
C10 C25 C57 120.7(14) . . ?
C57 C25 H25 119.7 . . ?
C45 C26 C54 114.5(12) . . ?
C45 C26 B2 123.9(11) . . ?
C54 C26 B2 121.2(12) . . ?
N4 C27 C134 116.6(10) . . ?
N4 C27 C49 123.8(11) . . ?
C49 C27 C134 119.5(11) . . ?
N8 C28 C8 119.7(10) . . ?
N8 C28 H28 120.1 . . ?
C8 C28 H28 120.1 . . ?
C3 C29 H29 121.4 . . ?
C39 C29 C3 117.2(12) . . ?
C39 C29 H29 121.4 . . ?
C51 C30 C15 122.3(12) . . ?
C64 C30 C15 119.4(12) . . ?
C64 C30 C51 118.3(12) . . ?
C17 C31 H31 119.2 . . ?
C66 C31 C17 121.6(12) . . ?
C66 C31 H31 119.2 . . ?
N2 C32 C3 122.4(10) . . ?
N2 C32 H32 118.8 . . ?
C3 C32 H32 118.8 . . ?
C17 C33 H33 120.9 . . ?
C41 C33 C17 118.2(12) . . ?
C41 C33 H33 120.9 . . ?
C41 C34 H34 120.0 . . ?
C41 C34 C66 120.0(13) . . ?
C66 C34 H34 120.0 . . ?
C61 C35 H35 120.0 . . ?
C61 C35 C125 120.0(11) . . ?
C125 C35 H35 120.0 . . ?
C44 C36 H 117.9 . . ?
C87 C36 H 117.9 . . ?
C87 C36 C44 124.3(12) . . ?
C44 C37 HA 117.5 . . ?
C44 C37 C104 124.9(12) . . ?
C104 C37 HA 117.5 . . ?
C16 C38 H38 120.5 . . ?
C16 C38 C83 118.9(14) . . ?
C83 C38 H38 120.5 . . ?
C29 C39 H39 120.2 . . ?
C52 C39 C29 119.7(11) . . ?
C52 C39 H39 120.2 . . ?
N3 C40 C23 108.6(9) . . ?
N3 C40 H40 107.5 . . ?
N3 C40 C73 115.7(9) . . ?
C23 C40 H40 107.5 . . ?
C73 C40 C23 109.8(9) . . ?
C73 C40 H40 107.5 . . ?
C33 C41 H41 118.8 . . ?
C34 C41 C33 122.5(13) . . ?
C34 C41 H41 118.8 . . ?
C73 C42 H42 120.1 . . ?
C107 C42 H42 120.1 . . ?
C107 C42 C73 119.8(13) . . ?
N12 C43 C71 122.9(11) . . ?
N12 C43 C123 115.9(9) . . ?
C71 C43 C123 121.2(11) . . ?
C36 C44 B2 122.8(11) . . ?
C37 C44 C36 113.5(11) . . ?
C37 C44 B2 123.6(11) . . ?
C26 C45 HB 118.8 . . ?
C92 C45 C26 122.5(13) . . ?
C92 C45 HB 118.8 . . ?
C16 C46 H46 121.2 . . ?
C16 C46 C127 117.5(12) . . ?
C127 C46 H46 121.2 . . ?
N4 C47 C24 115.3(10) . . ?
N4 C47 C58 124.2(11) . . ?
C58 C47 C24 120.4(11) . . ?
C63 C48 C89 114.5(13) . . ?
C63 C48 B1 123.3(12) . . ?
C89 C48 B1 122.1(12) . . ?
C27 C49 H49 121.3 . . ?
C53 C49 C27 117.4(12) . . ?
C53 C49 H49 121.3 . . ?
C12 C50 H50 119.4 . . ?
C12 C50 C80 121.2(15) . . ?
C80 C50 H50 119.4 . . ?
C30 C51 H51 119.8 . . ?
C69 C51 C30 120.4(14) . . ?
C69 C51 H51 119.8 . . ?
C5 C52 H52 120.5 . . ?
C39 C52 C5 119.1(11) . . ?
C39 C52 H52 120.5 . . ?
C49 C53 H53 120.2 . . ?
C58 C53 C49 119.5(11) . . ?
C58 C53 H53 120.2 . . ?
C26 C54 HC 118.0 . . ?
C100 C54 C26 124.0(14) . . ?
C100 C54 HC 118.0 . . ?
C72 C55 HD 118.6 . . ?
C72 C55 C133 122.8(15) . . ?
C133 C55 HD 118.6 . . ?
C4 C56 H56 119.8 . . ?
C4 C56 C65 120.5(13) . . ?
C65 C56 H56 119.8 . . ?
C25 C57 H57 121.0 . . ?
C128 C57 C25 117.9(13) . . ?
C128 C57 H57 121.0 . . ?
C47 C58 H58 120.7 . . ?
C53 C58 C47 118.7(12) . . ?
C53 C58 H58 120.7 . . ?
C124 C59 H59 119.8 . . ?
C124 C59 C129 120.4(14) . . ?
C129 C59 H59 119.8 . . ?
C12 C60 H60 119.4 . . ?
C96 C60 C12 121.3(16) . . ?
C96 C60 H60 119.4 . . ?
C20 C61 H61 121.0 . . ?
C35 C61 C20 117.9(12) . . ?
C35 C61 H61 121.0 . . ?
C79 C62 HE 118.7 . . ?
C81 C62 HE 118.7 . . ?
C81 C62 C79 122.6(14) . . ?
C48 C63 HF 118.9 . . ?
C48 C63 C84 122.2(15) . . ?
C84 C63 HF 118.9 . . ?
C30 C64 H64 119.8 . . ?
C130 C64 C30 120.4(14) . . ?
C130 C64 H64 119.8 . . ?
C56 C65 H65 119.7 . . ?
C112 C65 C56 120.6(15) . . ?
C112 C65 H65 119.7 . . ?
C31 C66 C34 119.2(13) . . ?
C31 C66 H66 120.4 . . ?
C34 C66 H66 120.4 . . ?
C79 C67 HG 120.6 . . ?
C99 C67 HG 120.6 . . ?
C99 C67 C79 118.8(14) . . ?
C92 C68 HH 120.1 . . ?
C92 C68 C100 119.9(15) . . ?
C100 C68 HH 120.1 . . ?
C51 C69 H69 119.3 . . ?
C101 C69 C51 121.3(15) . . ?
C101 C69 H69 119.3 . . ?
C14 C70 H70 120.3 . . ?
C71 C70 C14 119.5(12) . . ?
C71 C70 H70 120.3 . . ?
C43 C71 H71 120.5 . . ?
C70 C71 C43 118.9(12) . . ?
C70 C71 H71 120.5 . . ?
C55 C72 HI 120.0 . . ?
C103 C72 C55 119.9(16) . . ?
C103 C72 HI 120.0 . . ?
C42 C73 C40 123.0(11) . . ?
C42 C73 C98 119.0(11) . . ?
C98 C73 C40 118.0(12) . . ?
C4 C74 H74 120.8 . . ?
C4 C74 C114 118.4(15) . . ?
C114 C74 H74 120.8 . . ?
C94 C75 B1 123.0(12) . . ?
C94 C75 C102 113.0(13) . . ?
C102 C75 B1 123.8(13) . . ?
C86 C76 HJ 119.0 . . ?
C105 C76 HJ 119.0 . . ?
C105 C76 C86 122.0(16) . . ?
C85 C77 HK 120.5 . . ?
C85 C77 C115 119.1(14) . . ?
C115 C77 HK 120.5 . . ?
C124 C78 H78 120.0 . . ?
C131 C78 H78 120.0 . . ?
C131 C78 C124 120.0(15) . . ?
C62 C79 HL 120.1 . . ?
C67 C79 C62 119.8(15) . . ?
C67 C79 HL 120.1 . . ?
C50 C80 H80 120.8 . . ?
C50 C80 C97 118.4(17) . . ?
C97 C80 H80 120.8 . . ?
C62 C81 B1 123.6(12) . . ?
C62 C81 C108 116.5(13) . . ?
C108 C81 B1 119.2(13) . . ?
C88 C82 H82 119.5 . . ?
C107 C82 H82 119.5 . . ?
C107 C82 C88 121.1(15) . . ?
C38 C83 H83 120.1 . . ?
C109 C83 C38 119.9(15) . . ?
C109 C83 H83 120.1 . . ?
C63 C84 HM 119.9 . . ?
C118 C84 C63 120.2(15) . . ?
C118 C84 HM 119.9 . . ?
C77 C85 HN 117.8 . . ?
C77 C85 C91 124.4(12) . . ?
C91 C85 HN 117.8 . . ?
C76 C86 HO 119.4 . . ?
C95 C86 C76 121.2(16) . . ?
C95 C86 HO 119.4 . . ?
C36 C87 HP 120.5 . . ?
C36 C87 C93 119.0(12) . . ?
C93 C87 HP 120.5 . . ?
C82 C88 H88 120.1 . . ?
C82 C88 C98 119.7(16) . . ?
C98 C88 H88 120.1 . . ?
C48 C89 HQ 117.6 . . ?
C117 C89 C48 124.9(14) . . ?
C117 C89 HQ 117.6 . . ?
C106 C90 HR 118.3 . . ?
C133 C90 HR 118.3 . . ?
C133 C90 C106 123.3(15) . . ?
C85 C91 C110 113.2(12) . . ?
C85 C91 B2 124.1(10) . . ?
C110 C91 B2 122.7(12) . . ?
C45 C92 HS 119.5 . . ?
C68 C92 C45 121.0(16) . . ?
C68 C92 HS 119.5 . . ?
C87 C93 HT 120.1 . . ?
C104 C93 C87 119.9(12) . . ?
C104 C93 HT 120.1 . . ?
C75 C94 HU 117.8 . . ?
C116 C94 C75 124.4(15) . . ?
C116 C94 HU 117.8 . . ?
C86 C95 B1 121.0(13) . . ?
C86 C95 C111 114.5(14) . . ?
C111 C95 B1 124.2(12) . . ?
C60 C96 H96 120.4 . . ?
C60 C96 C97 119.2(17) . . ?
C97 C96 H96 120.4 . . ?
C80 C97 H97 119.5 . . ?
C96 C97 C80 121.0(16) . . ?
C96 C97 H97 119.5 . . ?
C48 B1 C81 110.7(12) . . ?
C48 B1 C95 111.2(11) . . ?
C75 B1 C48 104.5(10) . . ?
C75 B1 C81 111.6(11) . . ?
C75 B1 C95 115.2(12) . . ?
C95 B1 C81 103.7(10) . . ?
C73 C98 C88 118.6(15) . . ?
C73 C98 H98 120.7 . . ?
C88 C98 H98 120.7 . . ?
C67 C99 HV 119.7 . . ?
C67 C99 C108 120.7(15) . . ?
C108 C99 HV 119.7 . . ?
C54 C100 C68 118.1(14) . . ?
C54 C100 HW 120.9 . . ?
C68 C100 HW 120.9 . . ?
C69 C101 H101 120.5 . . ?
C69 C101 C130 119.0(15) . . ?
C130 C101 H101 120.5 . . ?
C75 C102 HX 118.6 . . ?
C113 C102 C75 122.8(15) . . ?
C113 C102 HX 118.6 . . ?
C72 C103 HY 119.9 . . ?
C72 C103 C106 120.3(15) . . ?
C106 C103 HY 119.9 . . ?
C37 C104 HZ 120.9 . . ?
C93 C104 C37 118.3(13) . . ?
C93 C104 HZ 120.9 . . ?
C76 C105 H3 120.3 . . ?
C76 C105 C119 119.3(17) . . ?
C119 C105 H3 120.3 . . ?
C90 C106 H4 120.3 . . ?
C103 C106 C90 119.4(15) . . ?
C103 C106 H4 120.3 . . ?
C42 C107 H107 119.2 . . ?
C82 C107 C42 121.6(16) . . ?
C82 C107 H107 119.2 . . ?
C81 C108 H5 119.4 . . ?
C99 C108 C81 121.3(16) . . ?
C99 C108 H5 119.4 . . ?
C83 C109 H109 119.5 . . ?
C127 C109 C83 120.9(13) . . ?
C127 C109 H109 119.5 . . ?
C91 C110 H7 118.6 . . ?
C122 C110 C91 122.9(15) . . ?
C122 C110 H7 118.6 . . ?
C95 C111 H8 117.7 . . ?
C119 C111 C95 124.6(16) . . ?
C119 C111 H8 117.7 . . ?
C65 C112 H112 119.9 . . ?
C114 C112 C65 120.2(16) . . ?
C114 C112 H112 119.9 . . ?
C102 C113 H9 119.3 . . ?
C102 C113 C120 121.4(15) . . ?
C120 C113 H9 119.3 . . ?
C74 C114 H114 119.6 . . ?
C112 C114 C74 120.7(16) . . ?
C112 C114 H114 119.6 . . ?
C77 C115 H12 120.4 . . ?
C122 C115 C77 119.1(14) . . ?
C122 C115 H12 120.4 . . ?
C94 C116 H13 119.8 . . ?
C120 C116 C94 120.4(17) . . ?
C120 C116 H13 119.8 . . ?
C89 C117 H16 121.6 . . ?
C118 C117 C89 116.7(16) . . ?
C118 C117 H16 121.6 . . ?
C84 C118 C117 121.3(15) . . ?
C84 C118 H17 119.3 . . ?
C117 C118 H17 119.3 . . ?
C105 C119 H20 120.9 . . ?
C111 C119 C105 118.2(18) . . ?
C111 C119 H20 120.9 . . ?
C113 C120 H22 121.0 . . ?
C116 C120 C113 118.0(14) . . ?
C116 C120 H22 121.0 . . ?
Cl1 C121 H26 110.1 . . ?
Cl1 C121 H27 110.1 . . ?
Cl9 C121 Cl1 107.9(10) . . ?
Cl9 C121 H26 110.1 . . ?
Cl9 C121 H27 110.1 . . ?
H26 C121 H27 108.4 . . ?
C26 B2 C91 107.8(10) . . ?
C26 B2 C133 108.2(10) . . ?
C44 B2 C26 111.7(11) . . ?
C44 B2 C91 108.3(10) . . ?
C44 B2 C133 109.0(10) . . ?
C91 B2 C133 112.0(11) . . ?
C110 C122 H30 119.4 . . ?
C115 C122 C110 121.1(15) . . ?
C115 C122 H30 119.4 . . ?
N7 C123 C43 119.7(10) . . ?
N7 C123 H123 120.1 . . ?
C43 C123 H123 120.1 . . ?
C59 C124 C6 122.0(11) . . ?
C59 C124 C78 118.1(13) . . ?
C78 C124 C6 119.9(12) . . ?
C8 C125 H125 121.0 . . ?
C35 C125 C8 118.0(11) . . ?
C35 C125 H125 121.0 . . ?
C22 C126 H126 119.5 . . ?
C128 C126 C22 121.1(13) . . ?
C128 C126 H126 119.5 . . ?
C46 C127 H127 118.9 . . ?
C109 C127 C46 122.2(13) . . ?
C109 C127 H127 118.9 . . ?
C57 C128 H128 119.9 . . ?
C126 C128 C57 120.2(13) . . ?
C126 C128 H128 119.9 . . ?
C59 C129 H129 119.8 . . ?
C132 C129 C59 120.4(15) . . ?
C132 C129 H129 119.8 . . ?
C64 C130 H130 119.7 . . ?
C101 C130 C64 120.6(16) . . ?
C101 C130 H130 119.7 . . ?
C78 C131 H131 119.5 . . ?
C132 C131 C78 121.0(15) . . ?
C132 C131 H131 119.5 . . ?
C129 C132 H132 120.0 . . ?
C131 C132 C129 120.0(14) . . ?
C131 C132 H132 120.0 . . ?
C55 C133 B2 119.4(13) . . ?
C90 C133 C55 114.3(12) . . ?
C90 C133 B2 126.3(12) . . ?
Cl3 C137 H36 111.8 . . ?
Cl3 C137 H37 111.8 . . ?
Cl5 C137 Cl3 99.9(13) . . ?
Cl5 C137 H36 111.8 . . ?
Cl5 C137 H37 111.8 . . ?
H36 C137 H37 109.5 . . ?
Cl6 C7 H43 110.3 . . ?
Cl6 C7 H44 110.3 . . ?
Cl6 C7 H45 108.1 . . ?
Cl6 C7 H47 108.1 . . ?
Cl10 C7 Cl6 107.1(12) . . ?
Cl10 C7 H43 110.3 . . ?
Cl10 C7 H44 110.3 . . ?
H43 C7 H44 108.6 . . ?
H45 C7 H47 107.3 . . ?
Cl C7 Cl6 116.8(14) . . ?
Cl C7 H45 108.1 . . ?
Cl C7 H47 108.1 . . ?

loop_
_geom_bond_atom_site_label_1
_geom_bond_atom_site_label_2
_geom_bond_distance
_geom_bond_site_symmetry_2
_geom_bond_publ_flag
F3 Dy1 2.271(6) . ?
F3 Dy2 2.256(5) . ?
Dy1 F2 2.270(5) . ?
Dy1 Dy2 3.8079(7) . ?
Dy1 F1 2.102(6) . ?
Dy1 N5 2.715(9) . ?
Dy1 N3 2.648(9) . ?
Dy1 N2 2.684(8) . ?
Dy1 N4 2.658(9) . ?
Dy1 N6 2.652(8) . ?
Dy1 N1 2.640(8) . ?
F2 Dy2 2.282(5) . ?
Dy2 F4 2.266(7) . ?
Dy2 N8 2.650(9) . ?
Dy2 N7 2.669(10) . ?
Dy2 N10 2.621(9) . ?
Dy2 N12 2.637(9) . ?
Dy2 N11 2.677(8) . ?
Dy2 N9 2.629(9) . ?
Cl1 C121 1.81(3) . ?
Cl9 C121 1.73(3) . ?
N5 C134 1.274(13) . ?
N5 C21 1.475(14) . ?
N8 C18 1.477(13) . ?
N8 C28 1.269(14) . ?
C1 H1 1.0000 . ?
C1 N10 1.470(12) . ?
C1 C4 1.545(15) . ?
C1 C6 1.551(15) . ?
N3 C24 1.298(13) . ?
N3 C40 1.481(14) . ?
N7 C15 1.493(14) . ?
N7 C123 1.235(14) . ?
N10 C19 1.290(13) . ?
N12 C13 1.327(14) . ?
N12 C43 1.329(15) . ?
N2 C23 1.485(14) . ?
N2 C32 1.274(13) . ?
N4 C27 1.346(14) . ?
N4 C47 1.349(14) . ?
N11 C6 1.473(14) . ?
N11 C135 1.261(14) . ?
N9 C8 1.328(13) . ?
N9 C20 1.351(14) . ?
N6 C2 1.271(13) . ?
N6 C11 1.478(13) . ?
N1 C3 1.340(13) . ?
N1 C5 1.338(13) . ?
C2 H2 0.9500 . ?
C2 C5 1.457(15) . ?
C3 C29 1.412(15) . ?
C3 C32 1.444(16) . ?
C4 C56 1.370(17) . ?
C4 C74 1.371(18) . ?
C5 C52 1.408(15) . ?
C6 H6 1.0000 . ?
C6 C124 1.503(16) . ?
C134 H134 0.9500 . ?
C134 C27 1.455(16) . ?
C8 C28 1.467(16) . ?
C8 C125 1.401(15) . ?
C135 H135 0.9500 . ?
C135 C13 1.482(16) . ?
C10 H10 0.9500 . ?
C10 C22 1.366(16) . ?
C10 C25 1.357(17) . ?
C11 H11 1.0000 . ?
C11 C16 1.509(15) . ?
C11 C21 1.544(15) . ?
C12 C21 1.504(16) . ?
C12 C50 1.369(17) . ?
C12 C60 1.405(16) . ?
C13 C14 1.414(16) . ?
C14 H14 0.9500 . ?
C14 C70 1.377(18) . ?
C15 H15 1.0000 . ?
C15 C18 1.534(15) . ?
C15 C30 1.526(16) . ?
C16 C38 1.392(17) . ?
C16 C46 1.399(17) . ?
C17 C23 1.476(15) . ?
C17 C31 1.402(15) . ?
C17 C33 1.418(15) . ?
C18 H18 1.0000 . ?
C18 C22 1.535(16) . ?
C19 H19 0.9500 . ?
C19 C20 1.440(15) . ?
C20 C61 1.403(15) . ?
C21 H21 1.0000 . ?
C22 C126 1.380(16) . ?
C23 H23 1.0000 . ?
C23 C40 1.553(15) . ?
C24 H24 0.9500 . ?
C24 C47 1.441(16) . ?
C25 H25 0.9500 . ?
C25 C57 1.406(19) . ?
C26 C45 1.391(19) . ?
C26 C54 1.400(17) . ?
C26 B2 1.647(19) . ?
C27 C49 1.404(16) . ?
C28 H28 0.9500 . ?
C29 H29 0.9500 . ?
C29 C39 1.394(15) . ?
C30 C51 1.386(18) . ?
C30 C64 1.379(18) . ?
C31 H31 0.9500 . ?
C31 C66 1.382(18) . ?
C32 H32 0.9500 . ?
C33 H33 0.9500 . ?
C33 C41 1.396(18) . ?
C34 H34 0.9500 . ?
C34 C41 1.354(19) . ?
C34 C66 1.39(2) . ?
C35 H35 0.9500 . ?
C35 C61 1.373(17) . ?
C35 C125 1.384(18) . ?
C36 H 0.9500 . ?
C36 C44 1.400(15) . ?
C36 C87 1.373(16) . ?
C37 HA 0.9500 . ?
C37 C44 1.385(16) . ?
C37 C104 1.386(18) . ?
C38 H38 0.9500 . ?
C38 C83 1.412(19) . ?
C39 H39 0.9500 . ?
C39 C52 1.355(16) . ?
C40 H40 1.0000 . ?
C40 C73 1.523(15) . ?
C41 H41 0.9500 . ?
C42 H42 0.9500 . ?
C42 C73 1.399(17) . ?
C42 C107 1.388(18) . ?
C43 C71 1.410(15) . ?
C43 C123 1.461(16) . ?
C44 B2 1.631(18) . ?
C45 HB 0.9500 . ?
C45 C92 1.389(18) . ?
C46 H46 0.9500 . ?
C46 C127 1.412(18) . ?
C47 C58 1.382(16) . ?
C48 C63 1.409(17) . ?
C48 C89 1.428(18) . ?
C48 B1 1.624(19) . ?
C49 H49 0.9500 . ?
C49 C53 1.399(18) . ?
C50 H50 0.9500 . ?
C50 C80 1.388(19) . ?
C51 H51 0.9500 . ?
C51 C69 1.362(19) . ?
C52 H52 0.9500 . ?
C53 H53 0.9500 . ?
C53 C58 1.374(17) . ?
C54 HC 0.9500 . ?
C54 C100 1.378(17) . ?
C55 HD 0.9500 . ?
C55 C72 1.392(19) . ?
C55 C133 1.413(18) . ?
C56 H56 0.9500 . ?
C56 C65 1.392(17) . ?
C57 H57 0.9500 . ?
C57 C128 1.39(2) . ?
C58 H58 0.9500 . ?
C59 H59 0.9500 . ?
C59 C124 1.375(17) . ?
C59 C129 1.394(18) . ?
C60 H60 0.9500 . ?
C60 C96 1.37(2) . ?
C61 H61 0.9500 . ?
C62 HE 0.9500 . ?
C62 C79 1.406(19) . ?
C62 C81 1.376(19) . ?
C63 HF 0.9500 . ?
C63 C84 1.42(2) . ?
C64 H64 0.9500 . ?
C64 C130 1.375(19) . ?
C65 H65 0.9500 . ?
C65 C112 1.35(2) . ?
C66 H66 0.9500 . ?
C67 HG 0.9500 . ?
C67 C79 1.38(2) . ?
C67 C99 1.38(2) . ?
C68 HH 0.9500 . ?
C68 C92 1.34(2) . ?
C68 C100 1.40(2) . ?
C69 H69 0.9500 . ?
C69 C101 1.36(2) . ?
C70 H70 0.9500 . ?
C70 C71 1.357(18) . ?
C71 H71 0.9500 . ?
C72 HI 0.9500 . ?
C72 C103 1.35(2) . ?
C73 C98 1.400(18) . ?
C74 H74 0.9500 . ?
C74 C114 1.43(2) . ?
C75 C94 1.423(19) . ?
C75 B1 1.62(2) . ?
C75 C102 1.437(18) . ?
C76 HJ 0.9500 . ?
C76 C86 1.408(19) . ?
C76 C105 1.34(2) . ?
C77 HK 0.9500 . ?
C77 C85 1.370(17) . ?
C77 C115 1.41(2) . ?
C78 H78 0.9500 . ?
C78 C124 1.397(16) . ?
C78 C131 1.387(19) . ?
C79 HL 0.9500 . ?
C80 H80 0.9500 . ?
C80 C97 1.41(3) . ?
C81 B1 1.69(2) . ?
C81 C108 1.409(18) . ?
C82 H82 0.9500 . ?
C82 C88 1.37(2) . ?
C82 C107 1.32(2) . ?
C83 H83 0.9500 . ?
C83 C109 1.37(2) . ?
C84 HM 0.9500 . ?
C84 C118 1.38(2) . ?
C85 HN 0.9500 . ?
C85 C91 1.417(17) . ?
C86 HO 0.9500 . ?
C86 C95 1.386(18) . ?
C87 HP 0.9500 . ?
C87 C93 1.387(18) . ?
C88 H88 0.9500 . ?
C88 C98 1.427(19) . ?
C89 HQ 0.9500 . ?
C89 C117 1.419(19) . ?
C90 HR 0.9500 . ?
C90 C106 1.399(19) . ?
C90 C133 1.38(2) . ?
C91 C110 1.417(17) . ?
C91 B2 1.660(18) . ?
C92 HS 0.9500 . ?
C93 HT 0.9500 . ?
C93 C104 1.384(18) . ?
C94 HU 0.9500 . ?
C94 C116 1.39(2) . ?
C95 B1 1.63(2) . ?
C95 C111 1.425(19) . ?
C96 H96 0.9500 . ?
C96 C97 1.38(3) . ?
C97 H97 0.9500 . ?
C98 H98 0.9500 . ?
C99 HV 0.9500 . ?
C99 C108 1.40(2) . ?
C100 HW 0.9500 . ?
C101 H101 0.9500 . ?
C101 C130 1.37(2) . ?
C102 HX 0.9500 . ?
C102 C113 1.38(2) . ?
C103 HY 0.9500 . ?
C103 C106 1.37(2) . ?
C104 HZ 0.9500 . ?
C105 H3 0.9500 . ?
C105 C119 1.41(2) . ?
C106 H4 0.9500 . ?
C107 H107 0.9500 . ?
C108 H5 0.9500 . ?
C109 H109 0.9500 . ?
C109 C127 1.328(18) . ?
C110 H7 0.9500 . ?
C110 C122 1.39(2) . ?
C111 H8 0.9500 . ?
C111 C119 1.36(2) . ?
C112 H112 0.9500 . ?
C112 C114 1.34(2) . ?
C113 H9 0.9500 . ?
C113 C120 1.41(2) . ?
C114 H114 0.9500 . ?
C115 H12 0.9500 . ?
C115 C122 1.35(2) . ?
C116 H13 0.9500 . ?
C116 C120 1.38(2) . ?
C117 H16 0.9500 . ?
C117 C118 1.40(2) . ?
C118 H17 0.9500 . ?
C119 H20 0.9500 . ?
C120 H22 0.9500 . ?
C121 H26 0.9900 . ?
C121 H27 0.9900 . ?
B2 C133 1.663(19) . ?
C122 H30 0.9500 . ?
C123 H123 0.9500 . ?
C125 H125 0.9500 . ?
C126 H126 0.9500 . ?
C126 C128 1.371(17) . ?
C127 H127 0.9500 . ?
C128 H128 0.9500 . ?
C129 H129 0.9500 . ?
C129 C132 1.36(2) . ?
C130 H130 0.9500 . ?
C131 H131 0.9500 . ?
C131 C132 1.34(2) . ?
C132 H132 0.9500 . ?
Cl3 C137 1.89(2) . ?
Cl5 C137 1.86(2) . ?
C137 H36 0.9900 . ?
C137 H37 0.9900 . ?
Cl6 C7 1.749(12) . ?
Cl10 C7 1.728(12) . ?
C7 H43 0.9900 . ?
C7 H44 0.9900 . ?
C7 H45 0.9900 . ?
C7 H47 0.9900 . ?
C7 Cl 1.72(2) . ?

loop_
_geom_torsion_atom_site_label_1
_geom_torsion_atom_site_label_2
_geom_torsion_atom_site_label_3
_geom_torsion_atom_site_label_4
_geom_torsion
_geom_torsion_site_symmetry_1
_geom_torsion_site_symmetry_2
_geom_torsion_site_symmetry_3
_geom_torsion_site_symmetry_4
_geom_torsion_publ_flag
Dy1 N5 C134 C27 -0.9(16) . . . . ?
Dy1 N5 C21 C11 10.5(13) . . . . ?
Dy1 N5 C21 C12 133.8(8) . . . . ?
Dy1 N3 C24 C47 11.4(14) . . . . ?
Dy1 N3 C40 C23 52.6(10) . . . . ?
Dy1 N3 C40 C73 176.6(7) . . . . ?
Dy1 N2 C23 C17 137.2(8) . . . . ?
Dy1 N2 C23 C40 14.0(12) . . . . ?
Dy1 N2 C32 C3 -4.0(15) . . . . ?
Dy1 N4 C27 C134 17.4(15) . . . . ?
Dy1 N4 C27 C49 -165.0(10) . . . . ?
Dy1 N4 C47 C24 -13.2(14) . . . . ?
Dy1 N4 C47 C58 163.3(10) . . . . ?
Dy1 N6 C2 C5 9.2(14) . . . . ?
Dy1 N6 C11 C16 178.7(8) . . . . ?
Dy1 N6 C11 C21 51.9(11) . . . . ?
Dy1 N1 C3 C29 -170.9(8) . . . . ?
Dy1 N1 C3 C32 7.4(13) . . . . ?
Dy1 N1 C5 C2 -12.7(13) . . . . ?
Dy1 N1 C5 C52 169.9(8) . . . . ?
Dy2 N8 C18 C15 14.3(12) . . . . ?
Dy2 N8 C18 C22 136.6(7) . . . . ?
Dy2 N8 C28 C8 -13.6(14) . . . . ?
Dy2 N7 C15 C18 54.4(10) . . . . ?
Dy2 N7 C15 C30 179.9(8) . . . . ?
Dy2 N7 C123 C43 9.9(14) . . . . ?
Dy2 N10 C19 C20 3.0(14) . . . . ?
Dy2 N12 C13 C135 15.6(14) . . . . ?
Dy2 N12 C13 C14 -166.3(9) . . . . ?
Dy2 N12 C43 C71 166.2(9) . . . . ?
Dy2 N12 C43 C123 -11.3(14) . . . . ?
Dy2 N11 C6 C1 16.0(12) . . . . ?
Dy2 N11 C6 C124 137.8(8) . . . . ?
Dy2 N11 C135 C13 -4.8(16) . . . . ?
Dy2 N9 C8 C28 12.5(13) . . . . ?
Dy2 N9 C8 C125 -171.0(9) . . . . ?
Dy2 N9 C20 C19 -5.5(13) . . . . ?
Dy2 N9 C20 C61 173.0(9) . . . . ?
N5 C134 C27 N4 -10.8(19) . . . . ?
N5 C134 C27 C49 171.4(12) . . . . ?
N8 C18 C22 C10 -51.0(14) . . . . ?
N8 C18 C22 C126 129.7(11) . . . . ?
C1 N10 C19 C20 176.8(10) . . . . ?
C1 C4 C56 C65 177.6(12) . . . . ?
C1 C4 C74 C114 -178.1(15) . . . . ?
C1 C6 C124 C59 65.3(15) . . . . ?
C1 C6 C124 C78 -112.8(13) . . . . ?
N3 C24 C47 N4 1.2(17) . . . . ?
N3 C24 C47 C58 -175.4(11) . . . . ?
N3 C40 C73 C42 -74.0(14) . . . . ?
N3 C40 C73 C98 107.3(13) . . . . ?
N7 C15 C18 N8 -41.4(12) . . . . ?
N7 C15 C18 C22 -165.2(9) . . . . ?
N7 C15 C30 C51 -74.1(15) . . . . ?
N7 C15 C30 C64 104.2(14) . . . . ?
N10 C1 C4 C56 -72.8(15) . . . . ?
N10 C1 C4 C74 107.4(14) . . . . ?
N10 C1 C6 N11 -40.5(12) . . . . ?
N10 C1 C6 C124 -165.0(9) . . . . ?
N10 C19 C20 N9 1.7(16) . . . . ?
N10 C19 C20 C61 -176.9(11) . . . . ?
N12 C13 C14 C70 -0.6(19) . . . . ?
N12 C43 C71 C70 1(2) . . . . ?
N12 C43 C123 N7 0.8(16) . . . . ?
N2 C23 C40 N3 -39.7(12) . . . . ?
N2 C23 C40 C73 -167.2(9) . . . . ?
N4 C27 C49 C53 2(2) . . . . ?
N4 C47 C58 C53 1(2) . . . . ?
N11 C6 C124 C59 -56.0(16) . . . . ?
N11 C6 C124 C78 126.0(12) . . . . ?
N11 C135 C13 N12 -7.1(18) . . . . ?
N11 C135 C13 C14 174.7(12) . . . . ?
N9 C8 C28 N8 0.9(16) . . . . ?
N9 C8 C125 C35 -1.8(19) . . . . ?
N9 C20 C61 C35 -2(2) . . . . ?
N6 C2 C5 N1 2.2(16) . . . . ?
N6 C2 C5 C52 179.7(11) . . . . ?
N6 C11 C16 C38 110.0(12) . . . . ?
N6 C11 C16 C46 -69.4(14) . . . . ?
N6 C11 C21 N5 -36.6(13) . . . . ?
N6 C11 C21 C12 -161.5(9) . . . . ?
N1 C3 C29 C39 2.0(17) . . . . ?
N1 C3 C32 N2 -2.1(17) . . . . ?
N1 C5 C52 C39 0.0(18) . . . . ?
C2 N6 C11 C16 6.4(15) . . . . ?
C2 N6 C11 C21 -120.5(11) . . . . ?
C2 C5 C52 C39 -177.3(11) . . . . ?
C3 N1 C5 C2 176.8(10) . . . . ?
C3 N1 C5 C52 -0.6(17) . . . . ?
C3 C29 C39 C52 -2.6(17) . . . . ?
C4 C1 N10 Dy2 174.6(7) . . . . ?
C4 C1 N10 C19 0.8(15) . . . . ?
C4 C1 C6 N11 -167.4(9) . . . . ?
C4 C1 C6 C124 68.1(12) . . . . ?
C4 C56 C65 C112 1(2) . . . . ?
C4 C74 C114 C112 0(3) . . . . ?
C5 N1 C3 C29 -0.4(17) . . . . ?
C5 N1 C3 C32 177.9(10) . . . . ?
C6 C1 N10 Dy2 52.6(11) . . . . ?
C6 C1 N10 C19 -121.2(11) . . . . ?
C6 C1 C4 C56 48.9(15) . . . . ?
C6 C1 C4 C74 -130.9(13) . . . . ?
C6 N11 C135 C13 -178.2(11) . . . . ?
C134 N5 C21 C11 -171.5(11) . . . . ?
C134 N5 C21 C12 -48.2(14) . . . . ?
C134 C27 C49 C53 179.6(13) . . . . ?
C8 N9 C20 C19 -177.1(10) . . . . ?
C8 N9 C20 C61 1.5(17) . . . . ?
C135 N11 C6 C1 -170.9(11) . . . . ?
C135 N11 C6 C124 -49.1(14) . . . . ?
C135 C13 C14 C70 177.4(12) . . . . ?
C10 C22 C126 C128 1.4(19) . . . . ?
C10 C25 C57 C128 0(2) . . . . ?
C11 N6 C2 C5 -178.5(10) . . . . ?
C11 C16 C38 C83 -178.9(11) . . . . ?
C11 C16 C46 C127 177.2(11) . . . . ?
C12 C50 C80 C97 1(2) . . . . ?
C12 C60 C96 C97 0(2) . . . . ?
C13 N12 C43 C71 -0.8(18) . . . . ?
C13 N12 C43 C123 -178.3(10) . . . . ?
C13 C14 C70 C71 0(2) . . . . ?
C14 C70 C71 C43 0(2) . . . . ?
C15 N7 C123 C43 178.0(10) . . . . ?
C15 C18 C22 C10 71.3(13) . . . . ?
C15 C18 C22 C126 -108.0(12) . . . . ?
C15 C30 C51 C69 178.0(13) . . . . ?
C15 C30 C64 C130 -177.9(14) . . . . ?
C16 C11 C21 N5 -168.4(9) . . . . ?
C16 C11 C21 C12 66.7(12) . . . . ?
C16 C38 C83 C109 1(2) . . . . ?
C16 C46 C127 C109 3(2) . . . . ?
C17 C23 C40 N3 -165.2(9) . . . . ?
C17 C23 C40 C73 67.4(12) . . . . ?
C17 C31 C66 C34 -2(2) . . . . ?
C17 C33 C41 C34 3(2) . . . . ?
C18 N8 C28 C8 174.5(10) . . . . ?
C18 C15 C30 C51 48.6(16) . . . . ?
C18 C15 C30 C64 -133.0(13) . . . . ?
C18 C22 C126 C128 -179.4(12) . . . . ?
C19 C20 C61 C35 176.3(12) . . . . ?
C20 N9 C8 C28 -176.0(10) . . . . ?
C20 N9 C8 C125 0.5(17) . . . . ?
C21 N5 C134 C27 -179.0(11) . . . . ?
C21 C11 C16 C38 -124.3(12) . . . . ?
C21 C11 C16 C46 56.3(14) . . . . ?
C21 C12 C50 C80 179.7(12) . . . . ?
C21 C12 C60 C96 179.7(12) . . . . ?
C22 C10 C25 C57 0(2) . . . . ?
C22 C126 C128 C57 -1(2) . . . . ?
C23 N2 C32 C3 179.8(10) . . . . ?
C23 C17 C31 C66 -178.3(12) . . . . ?
C23 C17 C33 C41 177.7(11) . . . . ?
C23 C40 C73 C42 49.4(15) . . . . ?
C23 C40 C73 C98 -129.3(13) . . . . ?
C24 N3 C40 C23 -117.7(11) . . . . ?
C24 N3 C40 C73 6.3(14) . . . . ?
C24 C47 C58 C53 177.2(12) . . . . ?
C25 C10 C22 C18 180.0(12) . . . . ?
C25 C10 C22 C126 -0.7(19) . . . . ?
C25 C57 C128 C126 0(2) . . . . ?
C26 C45 C92 C68 1(2) . . . . ?
C26 C54 C100 C68 0.1(19) . . . . ?
C26 B2 C133 C55 34.6(16) . . . . ?
C26 B2 C133 C90 -147.1(14) . . . . ?
C27 N4 C47 C24 -176.5(11) . . . . ?
C27 N4 C47 C58 0.0(18) . . . . ?
C27 C49 C53 C58 -1(2) . . . . ?
C28 N8 C18 C15 -174.2(9) . . . . ?
C28 N8 C18 C22 -51.9(13) . . . . ?
C28 C8 C125 C35 174.5(12) . . . . ?
C29 C3 C32 N2 176.3(11) . . . . ?
C29 C39 C52 C5 1.7(18) . . . . ?
C30 C15 C18 N8 -169.7(9) . . . . ?
C30 C15 C18 C22 66.4(12) . . . . ?
C30 C51 C69 C101 1(3) . . . . ?
C30 C64 C130 C101 -2(3) . . . . ?
C31 C17 C23 N2 -61.9(14) . . . . ?
C31 C17 C23 C40 60.0(14) . . . . ?
C31 C17 C33 C41 -2.4(17) . . . . ?
C32 N2 C23 C17 -46.7(14) . . . . ?
C32 N2 C23 C40 -169.9(10) . . . . ?
C32 C3 C29 C39 -176.2(11) . . . . ?
C33 C17 C23 N2 117.9(11) . . . . ?
C33 C17 C23 C40 -120.2(11) . . . . ?
C33 C17 C31 C66 1.9(18) . . . . ?
C36 C44 B2 C26 44.4(15) . . . . ?
C36 C44 B2 C91 -74.1(14) . . . . ?
C36 C44 B2 C133 163.9(11) . . . . ?
C36 C87 C93 C104 -0.5(19) . . . . ?
C37 C44 B2 C26 -138.3(11) . . . . ?
C37 C44 B2 C91 103.2(13) . . . . ?
C37 C44 B2 C133 -18.8(16) . . . . ?
C38 C16 C46 C127 -2.2(18) . . . . ?
C38 C83 C109 C127 0(2) . . . . ?
C40 N3 C24 C47 -178.5(10) . . . . ?
C40 C73 C98 C88 179.0(15) . . . . ?
C41 C34 C66 C31 2(2) . . . . ?
C42 C73 C98 C88 0(2) . . . . ?
C43 N12 C13 C135 -177.2(11) . . . . ?
C43 N12 C13 C14 0.8(18) . . . . ?
C44 C36 C87 C93 3.2(19) . . . . ?
C44 C37 C104 C93 -1(2) . . . . ?
C44 B2 C133 C55 -87.0(14) . . . . ?
C44 B2 C133 C90 91.2(16) . . . . ?
C45 C26 C54 C100 -0.8(17) . . . . ?
C45 C26 B2 C44 24.0(16) . . . . ?
C45 C26 B2 C91 142.8(11) . . . . ?
C45 C26 B2 C133 -95.9(14) . . . . ?
C46 C16 C38 C83 0.4(18) . . . . ?
C47 N4 C27 C134 -179.2(11) . . . . ?
C47 N4 C27 C49 -1.6(18) . . . . ?
C48 C63 C84 C118 -3(2) . . . . ?
C48 C89 C117 C118 3(2) . . . . ?
C49 C53 C58 C47 0(2) . . . . ?
C50 C12 C21 N5 -55.8(15) . . . . ?
C50 C12 C21 C11 67.1(14) . . . . ?
C50 C12 C60 C96 -0.8(19) . . . . ?
C50 C80 C97 C96 -2(3) . . . . ?
C51 C30 C64 C130 1(2) . . . . ?
C51 C69 C101 C130 -2(3) . . . . ?
C54 C26 C45 C92 0.3(18) . . . . ?
C54 C26 B2 C44 -164.1(10) . . . . ?
C54 C26 B2 C91 -45.4(14) . . . . ?
C54 C26 B2 C133 75.9(13) . . . . ?
C55 C72 C103 C106 -1(2) . . . . ?
C56 C4 C74 C114 2(2) . . . . ?
C56 C65 C112 C114 2(3) . . . . ?
C59 C129 C132 C131 -3(3) . . . . ?
C60 C12 C21 N5 123.6(12) . . . . ?
C60 C12 C21 C11 -113.4(12) . . . . ?
C60 C12 C50 C80 0.3(19) . . . . ?
C60 C96 C97 C80 2(3) . . . . ?
C61 C35 C125 C8 1(2) . . . . ?
C62 C81 B1 C48 -29.5(17) . . . . ?
C62 C81 B1 C75 -145.5(13) . . . . ?
C62 C81 B1 C95 89.8(15) . . . . ?
C62 C81 C108 C99 4(2) . . . . ?
C63 C48 C89 C117 -3(2) . . . . ?
C63 C48 B1 C75 -108.5(14) . . . . ?
C63 C48 B1 C81 131.2(13) . . . . ?
C63 C48 B1 C95 16.5(18) . . . . ?
C63 C84 C118 C117 3(2) . . . . ?
C64 C30 C51 C69 0(2) . . . . ?
C65 C112 C114 C74 -2(3) . . . . ?
C66 C34 C41 C33 -3(2) . . . . ?
C67 C99 C108 C81 -3(2) . . . . ?
C69 C101 C130 C64 2(3) . . . . ?
C71 C43 C123 N7 -176.7(11) . . . . ?
C72 C55 C133 C90 2(2) . . . . ?
C72 C55 C133 B2 -179.9(13) . . . . ?
C72 C103 C106 C90 0(2) . . . . ?
C73 C42 C107 C82 3(2) . . . . ?
C74 C4 C56 C65 -3(2) . . . . ?
C75 C94 C116 C120 3(2) . . . . ?
C75 C102 C113 C120 3(2) . . . . ?
C76 C86 C95 B1 178.4(12) . . . . ?
C76 C86 C95 C111 4.3(19) . . . . ?
C76 C105 C119 C111 -1(3) . . . . ?
C77 C85 C91 C110 1(2) . . . . ?
C77 C85 C91 B2 178.1(13) . . . . ?
C77 C115 C122 C110 -4(3) . . . . ?
C78 C131 C132 C129 0(3) . . . . ?
C79 C62 C81 B1 -175.8(12) . . . . ?
C79 C62 C81 C108 -6(2) . . . . ?
C79 C67 C99 C108 3(2) . . . . ?
C81 C62 C79 C67 6(2) . . . . ?
C82 C88 C98 C73 -1(3) . . . . ?
C83 C109 C127 C46 -2(2) . . . . ?
C85 C77 C115 C122 1(2) . . . . ?
C85 C91 C110 C122 -4(2) . . . . ?
C85 C91 B2 C26 91.2(14) . . . . ?
C85 C91 B2 C44 -147.8(12) . . . . ?
C85 C91 B2 C133 -27.7(17) . . . . ?
C86 C76 C105 C119 1(2) . . . . ?
C86 C95 B1 C48 48.8(16) . . . . ?
C86 C95 B1 C75 167.6(12) . . . . ?
C86 C95 B1 C81 -70.2(15) . . . . ?
C86 C95 C111 C119 -4(2) . . . . ?
C87 C36 C44 C37 -4.3(17) . . . . ?
C87 C36 C44 B2 173.3(12) . . . . ?
C87 C93 C104 C37 -0.8(19) . . . . ?
C88 C82 C107 C42 -4(3) . . . . ?
C89 C48 C63 C84 2(2) . . . . ?
C89 C48 B1 C75 67.2(16) . . . . ?
C89 C48 B1 C81 -53.1(16) . . . . ?
C89 C48 B1 C95 -167.8(12) . . . . ?
C89 C117 C118 C84 -4(2) . . . . ?
C91 C110 C122 C115 6(3) . . . . ?
C91 B2 C133 C55 153.2(12) . . . . ?
C91 B2 C133 C90 -28.5(19) . . . . ?
C92 C68 C100 C54 1(2) . . . . ?
C94 C75 B1 C48 81.3(16) . . . . ?
C94 C75 B1 C81 -159.0(12) . . . . ?
C94 C75 B1 C95 -41.1(18) . . . . ?
C94 C75 C102 C113 -1(2) . . . . ?
C94 C116 C120 C113 -1(2) . . . . ?
C95 C111 C119 C105 3(2) . . . . ?
B1 C48 C63 C84 178.3(13) . . . . ?
B1 C48 C89 C117 -178.7(13) . . . . ?
B1 C75 C94 C116 -176.7(14) . . . . ?
B1 C75 C102 C113 174.0(14) . . . . ?
B1 C81 C108 C99 174.6(13) . . . . ?
B1 C95 C111 C119 -178.2(14) . . . . ?
C99 C67 C79 C62 -5(2) . . . . ?
C100 C68 C92 C45 -2(2) . . . . ?
C102 C75 C94 C116 -2(2) . . . . ?
C102 C75 B1 C48 -93.1(14) . . . . ?
C102 C75 B1 C81 26.6(18) . . . . ?
C102 C75 B1 C95 144.5(13) . . . . ?
C102 C113 C120 C116 -2(2) . . . . ?
C104 C37 C44 C36 2.9(18) . . . . ?
C104 C37 C44 B2 -174.6(12) . . . . ?
C105 C76 C86 C95 -3(2) . . . . ?
C106 C90 C133 C55 -3(2) . . . . ?
C106 C90 C133 B2 179.1(13) . . . . ?
C107 C42 C73 C40 -179.8(12) . . . . ?
C107 C42 C73 C98 -1(2) . . . . ?
C107 C82 C88 C98 3(3) . . . . ?
C108 C81 B1 C48 160.5(12) . . . . ?
C108 C81 B1 C75 44.5(17) . . . . ?
C108 C81 B1 C95 -80.1(14) . . . . ?
C110 C91 B2 C26 -91.6(15) . . . . ?
C110 C91 B2 C44 29.3(17) . . . . ?
C110 C91 B2 C133 149.5(14) . . . . ?
C111 C95 B1 C48 -137.6(13) . . . . ?
C111 C95 B1 C75 -18.9(18) . . . . ?
C111 C95 B1 C81 103.3(14) . . . . ?
C115 C77 C85 C91 1(2) . . . . ?
B2 C26 C45 C92 172.7(12) . . . . ?
B2 C26 C54 C100 -173.4(11) . . . . ?
B2 C91 C110 C122 178.4(16) . . . . ?
C123 N7 C15 C18 -114.2(11) . . . . ?
C123 N7 C15 C30 11.3(16) . . . . ?
C123 C43 C71 C70 177.9(12) . . . . ?
C124 C59 C129 C132 4(2) . . . . ?
C124 C78 C131 C132 2(3) . . . . ?
C125 C8 C28 N8 -175.7(11) . . . . ?
C125 C35 C61 C20 1(2) . . . . ?
C129 C59 C124 C6 179.7(12) . . . . ?
C129 C59 C124 C78 -2(2) . . . . ?
C131 C78 C124 C6 177.4(13) . . . . ?
C131 C78 C124 C59 -1(2) . . . . ?
C133 C55 C72 C103 0(2) . . . . ?
C133 C90 C106 C103 2(2) . . . . ?

loop_
_smtbx_masks_void_nr
_smtbx_masks_void_average_x
_smtbx_masks_void_average_y
_smtbx_masks_void_average_z
_smtbx_masks_void_volume
_smtbx_masks_void_count_electrons
_smtbx_masks_void_content
1 0.226 0.015 0.010 303.8 75.2 '1 CH2Cl2'
2 -0.226 0.515 0.490 303.8 75.9 '1 CH2Cl2'
3 0.274 -0.015 0.510 303.8 76.1 '1 CH2Cl2'
4 0.726 0.485 -0.010 303.8 75.0 '1 CH2Cl2'
